data_7709838
loop_
_publ_author_name
'Chintakrinda, Kalpana'
'Narayanam, Nagaraju'
'Chen, Guang-Hui'
'Wang, Fei'
'Zhang, Jian'
'Zhang, Lei'

_publ_section_title
;
 Inorganic acid influenced formation of Ti26 and Ti44 oxysulfates clusters
 with toroidal and capsule structures
;
_journal_name_full 'Dalton Transactions'
_journal_paper_doi 10.1039/D2DT00119E
_journal_year 2022
_chemical_formula_moiety 'O244 P8 S40 Ti44, 18(C6 H11 N2)'
_chemical_formula_sum 'C162 H297 N54 O244 P8 S40 Ti44'
_chemical_formula_weight 10543.28
_space_group_crystal_system triclinic
_space_group_IT_number 2
_space_group_name_Hall '-P 1'
_space_group_name_H-M_alt 'P -1'
_atom_sites_solution_hydrogens mixed
_audit_creation_date 2022-03-20
_audit_creation_method
;
Olex2 1.5
(compiled 2021.12.09 svn.r5202d8cf for OlexSys, GUI svn.r6439)
;
_audit_update_record
;
2022-03-22 deposited with the CCDC.	2022-03-23 downloaded from the CCDC.
;
_cell_angle_alpha 92.297(3)
_cell_angle_beta 98.803(3)
_cell_angle_gamma 117.541(3)
_cell_formula_units_Z 1
_cell_length_a 19.0656(6)
_cell_length_b 20.2491(7)
_cell_length_c 27.7949(9)
_cell_measurement_reflns_used 12249
_cell_measurement_temperature 100.0(3)
_cell_measurement_theta_max 73.1270
_cell_measurement_theta_min 2.4100
_cell_volume 9326.9(6)
_computing_cell_refinement 'CrysAlisPro 1.171.40.67a (Rigaku OD, 2019)'
_computing_data_collection 'CrysAlisPro 1.171.40.67a (Rigaku OD, 2019)'
_computing_data_reduction 'CrysAlisPro 1.171.40.67a (Rigaku OD, 2019)'
_computing_molecular_graphics 'Olex2 1.5 (Dolomanov et al., 2009)'
_computing_publication_material 'Olex2 1.5 (Dolomanov et al., 2009)'
_computing_structure_refinement 'SHELXL 2018/1 (Sheldrick, 2015)'
_computing_structure_solution 'SHELXT  (Sheldrick, 2015)'
_diffrn_ambient_temperature 100.0(3)
_diffrn_detector_area_resol_mean 10.3468
_diffrn_detector_type Atlas
_diffrn_measured_fraction_theta_full 0.999
_diffrn_measured_fraction_theta_max 0.999
_diffrn_measurement_details
;
List of Runs (angles in degrees, time in seconds):

  # Type    Start    End  Width  t~exp~   \w     \q     \k     \f   Frames
#--------------------------------------------------------------------------
  1  \w   -106.10 -17.00   0.90    1.67    --  -41.54 -38.00-150.00   99
  2  \w    -66.00  33.00   0.90    1.67    --  -41.54  38.00  30.00  110
  3  \w    -71.00  25.30   0.90    1.67    --  -41.54  77.00 120.00  107
  4  \w     26.00  58.40   0.90    1.67    --   41.54-125.00-150.00   36
  5  \w     65.00  96.50   0.90    1.67    --   41.54-125.00 -30.00   35
  6  \w     76.00 161.50   0.90    6.66    --  104.65  30.00 150.00   95
  7  \w     77.00 171.50   0.90    6.66    --  104.65  30.00  90.00  105
  8  \w     76.00 175.00   0.90    6.66    --  104.65  61.00   0.00  110
  9  \w     61.00 114.10   0.90    6.66    --  104.65-125.00 150.00   59
 10  \w     41.00 123.80   0.90    6.66    --  104.65 -45.00 -30.00   92
 11  \w     42.00 112.20   0.90    6.66    --  104.65-125.00 -30.00   78
 12  \w     33.00  71.70   0.90    6.66    --  104.65 -30.00 120.00   43
 13  \w     87.00 116.70   0.90    6.66    --  104.65-125.00-120.00   33
 14  \w     64.00  96.40   0.90    6.66    --  104.65 -94.00  30.00   36
 15  \w     50.00 119.30   0.90    6.66    --  104.65 -61.00 150.00   77
 16  \w    116.00 168.20   0.90    6.66    --  104.65 125.00 -90.00   58
 17  \w     99.00 132.30   0.90    6.66    --  104.65 -30.00 120.00   37
 18  \w     22.00 108.40   0.90    6.66    --  104.65 -94.00 -30.00   96
;
_diffrn_measurement_device 'four-circle diffractometer'
_diffrn_measurement_device_type 'SuperNova, Dual, Cu at home/near, Atlas'
_diffrn_measurement_method '\w scans'
_diffrn_radiation_type CuK\a
_diffrn_radiation_wavelength 1.54184
_diffrn_reflns_av_R_equivalents 0.0988
_diffrn_reflns_av_unetI/netI 0.1398
_diffrn_reflns_Laue_measured_fraction_full 0.999
_diffrn_reflns_Laue_measured_fraction_max 0.999
_diffrn_reflns_limit_h_max 22
_diffrn_reflns_limit_h_min -20
_diffrn_reflns_limit_k_max 24
_diffrn_reflns_limit_k_min -24
_diffrn_reflns_limit_l_max 33
_diffrn_reflns_limit_l_min -33
_diffrn_reflns_number 65751
_diffrn_reflns_point_group_measured_fraction_full 0.999
_diffrn_reflns_point_group_measured_fraction_max 0.999
_diffrn_reflns_theta_full 66.601
_diffrn_reflns_theta_max 66.601
_diffrn_reflns_theta_min 2.481
_exptl_absorpt_coefficient_mu 11.019
_exptl_absorpt_correction_T_max 1.000
_exptl_absorpt_correction_T_min 0.768
_exptl_absorpt_correction_type gaussian
_exptl_absorpt_process_details
;
CrysAlisPro 1.171.40.67a (Rigaku Oxford Diffraction, 2019)
Numerical absorption correction based on gaussian integration over
			a multifaceted crystal model
Empirical absorption correction using spherical harmonics,
 implemented in SCALE3 ABSPACK scaling algorithm.
;
_exptl_crystal_colour 'clear light colourless'
_exptl_crystal_colour_lustre clear
_exptl_crystal_colour_modifier light
_exptl_crystal_colour_primary colourless
_exptl_crystal_density_diffrn 1.877
_exptl_crystal_description block
_exptl_crystal_F_000 5327
_exptl_crystal_size_max 0.223
_exptl_crystal_size_mid 0.134
_exptl_crystal_size_min 0.039
_refine_diff_density_max 3.029
_refine_diff_density_min -1.279
_refine_diff_density_rms 0.234
_refine_ls_extinction_method none
_refine_ls_goodness_of_fit_ref 1.106
_refine_ls_hydrogen_treatment constr
_refine_ls_matrix_type full
_refine_ls_number_parameters 2211
_refine_ls_number_reflns 32915
_refine_ls_number_restraints 4501
_refine_ls_restrained_S_all 1.043
_refine_ls_R_factor_all 0.1527
_refine_ls_R_factor_gt 0.1114
_refine_ls_shift/su_max 0.001
_refine_ls_shift/su_mean 0.000
_refine_ls_structure_factor_coef Fsqd
_refine_ls_weighting_details 'w=1/[\s^2^(Fo^2^)+(0.2000P)^2^] where P=(Fo^2^+2Fc^2^)/3'
_refine_ls_weighting_scheme calc
_refine_ls_wR_factor_gt 0.2967
_refine_ls_wR_factor_ref 0.3467
_reflns_Friedel_coverage 0.000
_reflns_number_gt 20885
_reflns_number_total 32915
_reflns_threshold_expression 'I > 2\s(I)'
_cod_data_source_file d2dt00119e1.cif
_cod_data_source_block kl6-45-2_sq
_cod_database_code 7709838
_shelx_shelxl_version_number 2018/1
_shelx_space_group_comment
;
The symmetry employed for this shelxl refinement is uniquely defined
by the following loop, which should always be used as a source of
symmetry information in preference to the above space-group names.
They are only intended as comments.
;
_olex2_refinement_description
;
1. Fixed Uiso
 At 1.2 times of:
  All C(H) groups, All C(H,H) groups, All C(H,H,H,H) groups
 At 1.5 times of:
  All C(H,H,H) groups
2. Restrained distances
 C1AA-C17
 1.54 with sigma of 0.002
 N04O-C05J = N04H-C051 = N05G_$1-C06T_$1 = N05E_$1-C26_$1 = N04T-C05P = N04Q-
 C05I = N052_$2-C06L_$2 = N059_$2-C17_$2 = N056-C05V = N065-C077 = N053-C06B =
 N05C-C078 = N05D_$3-C13_$3 = N05Q_$3-C072_$3 = N04R-C06D = N04S-C06K
 1.46 with sigma of 0.002
 C2AA-C0AA
 2.45 with sigma of 0.002
 C078-C06Z = C060-C05P = C058-C051 = C07I-C06D = C26_$1-C06X_$1
 1.54 with sigma of 0.002
 C3AA-C2AA
 1.54 with sigma of 0.002
 C07E-C077
 1.54 with sigma of 0.002
 N05D-C061 = N05Q-C061
 1.35 with sigma of 0.002
 S1AB-O0
 1.5 with sigma of 0.01
 H06Y-H07O_$3
 2.2 with sigma of 0.001
 S1AB-O03J \\sim S1AB-O3B \\sim S1AB-O0 \\sim S1AB-O2
 with sigma of 0.02
 C07I-C06D \\sim C07J-C06D
 with sigma of 0.02
 S1AB-O3B \\sim S1AA-O3A \\sim S1AA-O1 \\sim S1AB-O0 \\sim S1AA-O2 \\sim
S1AB-O2 \\sim S1AB-O03J ~
 S1AA-O03J
 with sigma of 0.01
 O2-O0 \\sim O3B-O0 \\sim O03J-O0 \\sim O3B-O03J \\sim O2-O03J \\sim O3B-O2
 with sigma of 0.01
3. Rigid bond restraints
 N8, C2AA, C3AA
 with sigma for 1-2 distances of 0.0021 and sigma for 1-3 distances of 0.0041
4. Uiso/Uaniso restraints and constraints
All non-hydrogen atoms have similar U: within 2A with sigma of 0.04 and sigma
for terminal atoms of 0.08 within 2A
O0 \\sim S1AB \\sim O3B \\sim O2: within 1.7A with sigma of 0.004 and sigma for
terminal atoms of 0.008 within 1.7A
O03R \\sim S17 \\sim O04N \\sim O04M: within 1.7A with sigma of 0.004 and sigma
for terminal atoms of 0.008 within 1.7A
S1AB \\sim S1AA \\sim O3B \\sim O3A \\sim O0 \\sim O1 \\sim O2 \\sim O03J:
within 2A with sigma of 0.01 and sigma for terminal atoms of 0.02 within 2A
Uanis(C072) \\sim Ueq: with sigma of 0.01 and sigma for terminal atoms of 0.02
Uanis(C078) \\sim Ueq, Uanis(C06Z) \\sim Ueq: with sigma of 0.021 and sigma for
terminal atoms of 0.022
Uanis(N8) \\sim Ueq, Uanis(C0AA) \\sim Ueq, Uanis(C10) \\sim Ueq, Uanis(C2AA)
\\sim Ueq, Uanis(C3AA) \\sim Ueq: with sigma of 0.01 and sigma for terminal
atoms of 0.02
Uanis(O045) \\sim Ueq, Uanis(S19) \\sim Ueq, Uanis(O04F) \\sim Ueq, Uanis(O04I)
\\sim Ueq, Uanis(O04C) \\sim Ueq: with sigma of 0.021 and sigma for terminal
atoms of 0.042
Uanis(O03J) \\sim Ueq, Uanis(S1AB) \\sim Ueq: with sigma of 0.002 and sigma for
terminal atoms of 0.004
Uanis(C06D) \\sim Ueq, Uanis(C07J) \\sim Ueq, Uanis(C07I) \\sim Ueq: with sigma
of 0.021 and sigma for terminal atoms of 0.02
Uanis(N059) \\sim Ueq, Uanis(C17) \\sim Ueq, Uanis(C1AA) \\sim Ueq: with sigma
of 0.021 and sigma for terminal atoms of 0.02
Uanis(C26) \\sim Ueq, Uanis(C06X) \\sim Ueq: with sigma of 0.021 and sigma for
terminal atoms of 0.02
Uanis(C077) \\sim Ueq, Uanis(C07E) \\sim Ueq: with sigma of 0.021 and sigma for
terminal atoms of 0.02
Uanis(N05D) \\sim Ueq, Uanis(C13) \\sim Ueq, Uanis(C33) \\sim Ueq: with sigma
of 0.021 and sigma for terminal atoms of 0.022
Uanis(N04O) \\sim Ueq, Uanis(C05J) \\sim Ueq: with sigma of 0.021 and sigma for
terminal atoms of 0.022
Uanis(N052) \\sim Ueq, Uanis(C06L) \\sim Ueq: with sigma of 0.01 and sigma for
terminal atoms of 0.02
Uanis(N1) \\sim Ueq, Uanis(C5) \\sim Ueq: with sigma of 0.01 and sigma for
terminal atoms of 0.02
Uanis(N04S) \\sim Ueq, Uanis(C06K) \\sim Ueq: with sigma of 0.0021 and sigma
for terminal atoms of 0.0042
Uanis(S0S) \\sim Ueq, Uanis(O03F) \\sim Ueq: with sigma of 0.01 and sigma for
terminal atoms of 0.02
Uanis(S14) \\sim Ueq, Uanis(O04K) \\sim Ueq: with sigma of 0.01 and sigma for
terminal atoms of 0.02
Uanis(O3A) \\sim Ueq: with sigma of 0.01 and sigma for terminal atoms of 0.02
Uanis(P18A) = Uanis(P18)
5. Rigid body (RIGU) restrains
 N05Q, N05D, C05K, C061, C13, C05Z, C33, C072
 with sigma for 1-2 distances of 0.0001 and sigma for 1-3 distances of 0.0002
 C05U, N053, C06B, C074, N05C, C05Y, C078, C06Z
 with sigma for 1-2 distances of 0.0001 and sigma for 1-3 distances of 0.0002
 O0, S1AB, O3B, O2
 with sigma for 1-2 distances of 0.0001 and sigma for 1-3 distances of 0.0002
 O03R, S17, O04M, O04N
 with sigma for 1-2 distances of 0.0001 and sigma for 1-3 distances of 0.0002
 C04X, N04H, C04U, C04W, C051, N04O, C058, C05J
 with sigma for 1-2 distances of 0.0001 and sigma for 1-3 distances of 0.0002
 C050, N04R, C05X, C06D, N04S, C05F, C07I, C06K
 with sigma for 1-2 distances of 0.0001 and sigma for 1-3 distances of 0.0002
 C04Z, C054, N059, N052, C05H, C17, C06L, C1AA
 with sigma for 1-2 distances of 0.0001 and sigma for 1-3 distances of 0.0002
 N056, C05R, C05V, C06F, N065, C05N, C077, C07E
 with sigma for 1-2 distances of 0.0001 and sigma for 1-3 distances of 0.0002
 C057, N04Q, C04Y, C05I, N04T, C055, C05P, C060
 with sigma for 1-2 distances of 0.0001 and sigma for 1-3 distances of 0.0002
 C05T, N05E, C06Q, C26, N05G, C064, C06X, C06T
 with sigma for 1-2 distances of 0.0001 and sigma for 1-3 distances of 0.0002
 C06D, C07J, C07I
 with sigma for 1-2 distances of 0.004 and sigma for 1-3 distances of 0.004
 O0, O1, O3B, O3A, S1AB, S1AA, O2, O03J
 with sigma for 1-2 distances of 0.01 and sigma for 1-3 distances of 0.02
 O03F, Ti01, O01D, O01I, O01T, O029, O02M, O3B, O1, S0N, Ti02, Ti06, P18A, P18,
  S0P, S1AB, S1AA, O01Z, O02K, O02V, O01E, O01Y, O025, O02H, O032, O01B, O01L,
 O026, O02B, O01X, O02E, O024, O039, O0, O03J, O2, O3A, Ti03, Ti0F, Ti0A, S0T,
 Ti04, S0R, Ti07, Ti0D, Ti0C, S17, O03R, O046, O01G, O01U, O02Q, O02Y, O03K,
 Ti09, O01C, O01R, O020, O028, O02R, S0Z, O030, O03S, O01V, O02G, O02I, Ti0B,
 O01F, O01K, O01W, O02N, O022, O02U, O02W, O027, O02Z, O037, O038, O03A, O04M,
 O04N, Ti0H, S11, S13, Ti05, O01J, O02C, O02J, O035, P0O, S0S, O04A, O04E, Ti08,
  O01P, O01S, O02A, O02F, P0W, S0U, Ti0G, S15, S0Y, P0Q, Ti0K, Ti0M, O033, O03N,
  O03Q, O03U, O03T, O042, O047, O04G, O01M, O01O, O021, O023, Ti0E, Ti0J, O01N,
 O01Q, O02D, O02P, Ti0I, O01H, O031, O02L, O02T, O03I, O03O, O04J, O04L, O03L,
 O03X, O03B, O03H, O03P, O03Y, O036, O03C, O04F, S14, S0V, O02S, O02X, O03E,
 O03M, O03D, O045, O03W, O048, S0X, S16, Ti0L, S19, O041, O04K, O03G, S10, S12,
 O034, O03Z, O04B, O04D, O03V, O040, O049, O04C, O04I, O043, O044
 with sigma for 1-2 distances of 0.01 and sigma for 1-3 distances of 0.02
6. Others
 Sof(H06C)=Sof(H06D)=Sof(C07J)=Sof(H07D)=Sof(H07E)=Sof(H07F)=1-FVAR(1)
 Sof(H06A)=Sof(H06B)=Sof(C07I)=Sof(H07A)=Sof(H07B)=Sof(H07C)=FVAR(1)
 Sof(P18A)=1-FVAR(2)
 Sof(P18)=FVAR(2)
 Sof(S1AB)=Sof(O0)=Sof(O3B)=1-FVAR(3)
 Sof(S1AA)=Sof(O3A)=Sof(O1)=FVAR(3)
7.a Riding coordinates:
 C06B(H06N,H06O,H06P), C06L(H06K,H06L,H06M), C06T(H06V,H06W,H06X), C07E(H07K,
 H07L,H07M), C07I(H07A,H07B,H07C), C1AA(H1AA,H1AB,H1AC), C33(H33A,H33B,H33C),
 C07J(H07D,H07E,H07F), C5(H5A,H5B,H5C)
7.b Secondary CH2 refined with riding coordinates:
 C051(H05A,H05B), C05P(H05M,H05N), C06D(H06A,H06B), C06D(H06C,H06D), C077(H07I,
 H07J), C078(H07G,H07H), C26(H26A,H26B), C17(H17A,H17B), C13(H13A,H13B),
 C2AA(H2AA,H2AB)
7.c Me refined with riding coordinates:
 C06Z(H06Q,H06R,H06S), C3AA(H3AA,H3AB,H3AC)
7.d Aromatic/amide H refined with riding coordinates:
 C04U(H04U), C04W(H04W), C04X(H04X), C04Y(H04Y), C04Z(H04Z), C050(H050),
 C054(H054), C055(H055), C057(H057), C05F(H05F), C05H(H05O), C05K(H05V),
 C05N(H05P), C05R(H05R), C05T(H05W), C05U(H05U), C05X(H05X), C05Y(H05Y),
 C05Z(H05Z), C061(H061), C064(H064), C06F(H06T), C06Q(H06U), C074(H074),
 C10(H10), C0AA(H0AA), C14(H14)
7.e Idealised Me refined as rotating group:
 C058(H05C,H05D,H05E), C05I(H05J,H05K,H05L), C05J(H05G,H05H,H05I), C05V(H05Q,
 H05S,H05T), C060(H06H,H06I,H06J), C06K(H06E,H06F,H06G), C06X(H06Y,H,HA),
 C072(H07N,H07O,H07P)
;
_platon_squeeze_special_details
;
A solvent mask was calculated and 539 electrons were 
found in a volume of 1703\%A^3^ in 3 voids per unit cell. 
This is consistent with the presence of 
3[C6N2H11], 1C6N2H11], 0.5[C6N2H11] per Asymmetric Unit 
which account for 549 electrons 
per unit cell.
;
_platon_squeeze_void_probe_radius 1.20
_olex2_submission_special_instructions 'No special instructions were received'
_oxdiff_exptl_absorpt_empirical_details
;
Empirical correction (ABSPACK) includes:
- Absorption correction using spherical harmonics
- Frame scaling
;

loop_
_space_group_symop_operation_xyz
'x, y, z'
'-x, -y, -z'

loop_
_atom_site_label
_atom_site_type_symbol
_atom_site_fract_x
_atom_site_fract_y
_atom_site_fract_z
_atom_site_U_iso_or_equiv
_atom_site_adp_type
_atom_site_occupancy
_atom_site_site_symmetry_order
_atom_site_calc_flag
_atom_site_refinement_flags_posn
_atom_site_refinement_flags_adp
_atom_site_refinement_flags_occupancy
_atom_site_disorder_assembly
_atom_site_disorder_group
Ti01 Ti 0.51287(10) 0.57114(10) 0.71058(6) 0.0233(4) Uani 1 1 d . U . . .
Ti02 Ti 0.70600(10) 0.61472(11) 0.69200(6) 0.0238(4) Uani 1 1 d . U . . .
Ti03 Ti 0.30919(10) 0.56296(10) 0.59069(6) 0.0224(4) Uani 1 1 d . U . . .
Ti04 Ti 0.68298(10) 0.75239(10) 0.62704(6) 0.0233(4) Uani 1 1 d . U . . .
Ti05 Ti 0.63826(11) 0.30543(11) 0.58937(6) 0.0244(4) Uani 1 1 d . U . . .
Ti06 Ti 0.32427(10) 0.42271(10) 0.65576(6) 0.0232(4) Uani 1 1 d . U . . .
Ti07 Ti 0.28555(10) 0.25291(10) 0.59688(6) 0.0247(4) Uani 1 1 d . U . . .
Ti08 Ti 0.43320(11) 0.20318(10) 0.57030(6) 0.0254(4) Uani 1 1 d . U . . .
Ti09 Ti 0.69344(11) 0.35937(11) 0.70088(6) 0.0268(4) Uani 1 1 d . U . . .
Ti0A Ti 0.76464(10) 0.49442(11) 0.64183(6) 0.0246(4) Uani 1 1 d . U . . .
Ti0B Ti 0.38646(11) 0.20591(11) 0.67169(6) 0.0273(4) Uani 1 1 d . U . . .
Ti0C Ti 0.54571(12) 0.37140(11) 0.85299(6) 0.0281(4) Uani 1 1 d . U . . .
Ti0D Ti 0.25462(11) 0.25438(11) 0.71941(7) 0.0276(4) Uani 1 1 d . U . . .
Ti0E Ti 0.54976(13) 0.16651(11) 0.66711(7) 0.0305(4) Uani 1 1 d . U . . .
Ti0F Ti 0.81312(11) 0.53427(13) 0.77110(6) 0.0309(4) Uani 1 1 d . U . . .
Ti0G Ti 0.33774(12) 0.24385(12) 0.83571(7) 0.0317(4) Uani 1 1 d . U . . .
Ti0H Ti 0.75821(13) 0.45334(14) 0.87494(7) 0.0361(5) Uani 1 1 d . U . . .
Ti0I Ti 0.36535(14) 0.10491(12) 0.77443(7) 0.0357(5) Uani 1 1 d . U . . .
Ti0J Ti 0.74651(14) 0.29478(14) 0.80975(7) 0.0388(5) Uani 1 1 d . U . . .
Ti0K Ti 0.47519(15) 0.17810(13) 0.87338(7) 0.0383(5) Uani 1 1 d . U . . .
Ti0L Ti 0.56231(15) 0.12830(14) 0.78592(8) 0.0406(5) Uani 1 1 d . U . . .
Ti0M Ti 0.64662(15) 0.26440(15) 0.88971(7) 0.0414(5) Uani 1 1 d . U . . .
S0N S 0.34137(14) 0.57271(15) 0.71030(8) 0.0257(5) Uani 1 1 d . U . . .
P0O P 0.73441(15) 0.43553(15) 0.52795(9) 0.0252(5) Uani 1 1 d . U . . .
S0P S 0.67054(15) 0.73878(15) 0.74251(9) 0.0281(5) Uani 1 1 d . U . . .
P0Q P 0.53539(15) 0.36764(14) 0.73241(8) 0.0233(5) Uani 1 1 d . U . . .
S0R S 0.14206(15) 0.27216(15) 0.62614(9) 0.0304(5) Uani 1 1 d . U . . .
S0S S 0.82264(15) 0.36837(17) 0.64062(9) 0.0312(5) Uani 1 1 d . U . . .
S0T S 0.89578(14) 0.65335(16) 0.69565(9) 0.0309(5) Uani 1 1 d . U . . .
S0U S 0.26010(16) 0.08277(14) 0.58656(9) 0.0309(5) Uani 1 1 d . U . . .
S0V S 0.54569(17) 0.13150(15) 0.55226(9) 0.0313(5) Uani 1 1 d . U . . .
P0W P 0.30882(16) 0.22119(16) 0.48822(9) 0.0279(5) Uani 1 1 d . U . . .
S0X S 0.38714(19) 0.23046(18) 0.94882(10) 0.0385(6) Uani 1 1 d . U . . .
S0Y S 0.18848(18) 0.09857(16) 0.76644(10) 0.0369(6) Uani 1 1 d . U . . .
S0Z S 0.78898(18) 0.90137(17) 0.63901(11) 0.0411(7) Uani 1 1 d . U . . .
S10 S 0.7012(2) 0.1471(2) 0.73139(11) 0.0442(7) Uani 1 1 d . U . . .
S11 S 0.90952(18) 0.4583(2) 0.83054(10) 0.0426(7) Uani 1 1 d . U . . .
S12 S 0.4206(2) 0.00801(17) 0.70485(12) 0.0461(8) Uani 1 1 d . U . . .
S13 S 0.8320(2) 0.6318(2) 0.87076(10) 0.0456(7) Uani 1 1 d . U . . .
S14 S 0.7306(2) 0.4027(2) 0.98031(10) 0.0481(8) Uani 1 1 d . U . . .
S15 S 0.2399(2) 0.3364(2) 0.81616(11) 0.0476(8) Uani 1 1 d . U . . .
S16 S 0.3618(2) 0.00048(19) 0.86043(12) 0.0506(8) Uani 1 1 d . U . . .
S17 S 0.1918(2) 0.6033(3) 0.58568(13) 0.0555(8) Uani 1 1 d . U . . .
P18 P 0.49907(19) 0.64217(19) 0.60347(12) 0.0233(7) Uani 0.751(6) 1 d . U P A 1
S19 S 0.7786(3) 0.2092(3) 0.90033(13) 0.0611(10) Uani 1 1 d . U . . .
S1AB S 0.4800(8) 0.4838(8) 0.8111(3) 0.058(2) Uani 0.205(8) 1 d D U P B 2
O01B O 0.1933(4) 0.3536(4) 0.6332(3) 0.0303(15) Uani 1 1 d . U . . .
O01C O 0.6819(4) 0.3933(4) 0.6320(2) 0.0258(14) Uani 1 1 d . U . . .
O01D O 0.4273(4) 0.5973(4) 0.7325(3) 0.0284(15) Uani 1 1 d . U . . .
O01E O 0.7426(4) 0.5802(4) 0.7525(2) 0.0273(15) Uani 1 1 d . U . . .
O01F O 0.2945(4) 0.2291(4) 0.6665(2) 0.0245(14) Uani 1 1 d . U . . .
O01G O 0.7718(4) 0.4705(4) 0.7115(2) 0.0252(14) Uani 1 1 d . U . . .
O01H O 0.3095(4) 0.2590(4) 0.4425(3) 0.0303(15) Uani 1 1 d . U . . .
O01I O 0.5997(4) 0.5657(4) 0.6972(2) 0.0260(14) Uani 1 1 d . U . . .
O01J O 0.6097(4) 0.3817(4) 0.7118(2) 0.0271(14) Uani 1 1 d . U . . .
O01K O 0.3790(4) 0.2411(4) 0.6040(2) 0.0250(14) Uani 1 1 d . U . . .
O01L O 0.3285(4) 0.3507(4) 0.6148(2) 0.0245(14) Uani 1 1 d . U . . .
O01M O 0.5333(4) 0.2807(4) 0.5763(2) 0.0264(14) Uani 1 1 d . U . . .
O01N O 0.7171(4) 0.4655(4) 0.4806(2) 0.0255(14) Uani 1 1 d . U . . .
O01O O 0.6643(4) 0.3594(4) 0.5339(2) 0.0271(14) Uani 1 1 d . U . . .
O01P O 0.4618(4) 0.1835(4) 0.6401(3) 0.0281(15) Uani 1 1 d . U . . .
O01Q O 0.3902(4) 0.2241(4) 0.5081(2) 0.0278(15) Uani 1 1 d . U . . .
O01R O 0.7537(4) 0.4955(4) 0.5706(2) 0.0297(15) Uani 1 1 d . U . . .
O01S O 0.4607(4) 0.3078(4) 0.6982(2) 0.0273(15) Uani 1 1 d . U . . .
O01T O 0.4305(4) 0.4808(4) 0.6805(2) 0.0249(14) Uani 1 1 d . U . . .
O01U O 0.9021(4) 0.6197(5) 0.7420(3) 0.0319(16) Uani 1 1 d . U . . .
O01V O 0.1500(4) 0.2410(4) 0.6733(3) 0.0317(16) Uani 1 1 d . U . . .
O01W O 0.2835(4) 0.2587(4) 0.5261(2) 0.0285(15) Uani 1 1 d . U . . .
O01X O 0.4182(4) 0.6380(4) 0.5848(3) 0.0297(15) Uani 1 1 d . U . . .
O01Y O 0.7081(4) 0.5429(4) 0.6513(2) 0.0263(14) Uani 1 1 d . U . . .
O01Z O 0.3393(4) 0.6062(4) 0.6627(3) 0.0292(15) Uani 1 1 d . U . . .
O020 O 0.8426(4) 0.4466(5) 0.6348(3) 0.0319(16) Uani 1 1 d . U . . .
O021 O 0.7552(4) 0.3175(5) 0.5996(3) 0.0313(16) Uani 1 1 d . U . . .
O022 O 0.3247(4) 0.2586(4) 0.7693(3) 0.0291(15) Uani 1 1 d . U . . .
O023 O 0.6141(4) 0.2077(4) 0.5529(3) 0.0296(15) Uani 1 1 d . U . . .
O024 O 0.6647(5) 0.7708(4) 0.6951(3) 0.0321(16) Uani 1 1 d . U . . .
O025 O 0.8341(4) 0.6781(4) 0.6937(3) 0.0291(15) Uani 1 1 d . U . . .
O026 O 0.3160(4) 0.4830(4) 0.6056(2) 0.0282(15) Uani 1 1 d . U . . .
O027 O 0.5414(4) 0.3473(4) 0.7852(3) 0.0305(15) Uani 1 1 d . U . . .
O028 O 0.8675(4) 0.5899(4) 0.6540(2) 0.0277(15) Uani 1 1 d . U . . .
O029 O 0.5020(4) 0.6162(5) 0.6535(3) 0.0319(16) Uani 1 1 d . U . . .
O02A O 0.3906(5) 0.1706(4) 0.7295(3) 0.0321(16) Uani 1 1 d . U . . .
O02B O 0.3066(4) 0.3601(4) 0.7106(2) 0.0274(14) Uani 1 1 d . U . . .
O02C O 0.7910(5) 0.3513(5) 0.6875(3) 0.0343(17) Uani 1 1 d . U . . .
O02D O 0.3262(4) 0.1008(4) 0.5583(3) 0.0316(16) Uani 1 1 d . U . . .
O02E O 0.5675(4) 0.7191(4) 0.6030(3) 0.0315(16) Uani 1 1 d . U . . .
O02F O 0.2978(5) 0.1001(4) 0.6397(3) 0.0342(17) Uani 1 1 d . U . . .
O02G O 0.1740(4) 0.2388(4) 0.5905(3) 0.0310(15) Uani 1 1 d . U . . .
O02H O 0.7244(4) 0.7044(4) 0.7415(3) 0.0299(15) Uani 1 1 d . U . . .
O02I O 0.0599(4) 0.2524(5) 0.6066(3) 0.0352(17) Uani 1 1 d . U . . .
O02J O 0.6259(4) 0.2649(4) 0.6553(3) 0.0293(15) Uani 1 1 d . U . . .
O02K O 0.3047(5) 0.5985(5) 0.7431(3) 0.0365(17) Uani 1 1 d . U . . .
O02L O 0.3238(5) 0.2158(5) 0.9049(3) 0.0372(18) Uani 1 1 d . U . . .
O02M O 0.5897(4) 0.6809(5) 0.7465(3) 0.0336(16) Uani 1 1 d . U . . .
O02N O 0.2225(4) 0.1318(4) 0.5756(3) 0.0312(15) Uani 1 1 d . U . . .
O0 O 0.4089(12) 0.4150(14) 0.7819(10) 0.063(4) Uani 0.205(8) 1 d D U P B 2
O02P O 0.4689(5) 0.1359(4) 0.5379(3) 0.0339(16) Uani 1 1 d . U . . .
O02Q O 0.7555(4) 0.4739(5) 0.8093(2) 0.0315(16) Uani 1 1 d . U . . .
O02R O 0.9728(4) 0.7137(5) 0.6913(3) 0.0395(19) Uani 1 1 d . U . . .
O02S O 0.5545(5) 0.1748(5) 0.7324(3) 0.0349(17) Uani 1 1 d . U . . .
O02T O 0.2207(5) 0.1457(5) 0.8149(3) 0.0367(17) Uani 1 1 d . U . . .
O02U O 0.1976(5) 0.2825(5) 0.7686(3) 0.0388(18) Uani 1 1 d . U . . .
O02V O 0.2970(4) 0.4895(4) 0.6996(2) 0.0270(15) Uani 1 1 d . U . . .
O02W O 0.1795(5) 0.1438(4) 0.7271(3) 0.0350(17) Uani 1 1 d . U . . .
O02X O 0.5493(5) 0.1131(5) 0.6033(3) 0.0378(18) Uani 1 1 d . U . . .
O02Y O 0.9013(5) 0.5038(6) 0.7909(3) 0.042(2) Uani 1 1 d . U . . .
O02Z O 0.5489(5) 0.3969(5) 0.9273(3) 0.0373(18) Uani 1 1 d . . . . .
O030 O 0.7011(5) 0.8660(4) 0.6213(3) 0.0381(18) Uani 1 1 d . U . . .
O031 O 0.1999(5) 0.0038(4) 0.5744(3) 0.0391(18) Uani 1 1 d . U . . .
O032 O 0.6922(4) 0.6741(4) 0.6420(2) 0.0256(14) Uani 1 1 d . U . . .
O033 O 0.7324(5) 0.3476(5) 0.8609(3) 0.0399(19) Uani 1 1 d . U . . .
O034 O 0.4260(5) 0.3096(5) 0.9698(3) 0.0397(18) Uani 1 1 d . U . . .
O035 O 0.7032(5) 0.3264(5) 0.7591(2) 0.0326(16) Uani 1 1 d . U . . .
O036 O 0.6464(5) 0.2157(5) 0.8257(3) 0.0397(19) Uani 1 1 d . U . . .
O037 O 0.5544(5) 0.2789(5) 0.8634(3) 0.0371(18) Uani 1 1 d . U . . .
O038 O 0.4358(5) 0.3195(5) 0.8551(3) 0.0330(16) Uani 1 1 d . U . . .
O039 O 0.7023(5) 0.7971(5) 0.7839(3) 0.0392(19) Uani 1 1 d . U . . .
O03A O 0.6571(5) 0.4272(5) 0.8758(3) 0.0368(18) Uani 1 1 d . U . . .
O03B O 0.4047(6) 0.0761(5) 0.8917(3) 0.045(2) Uani 1 1 d . U . . .
O03C O 0.6691(6) 0.3276(6) 0.9509(3) 0.045(2) Uani 1 1 d . U . . .
O03D O 0.7523(6) 0.2236(6) 0.7577(3) 0.044(2) Uani 1 1 d . U . . .
O03E O 0.6517(6) 0.1478(5) 0.6848(3) 0.0418(19) Uani 1 1 d . U . . .
O03F O 0.8914(5) 0.3563(5) 0.6416(3) 0.0388(19) Uani 1 1 d . U . . .
O03G O 0.5490(6) 0.0778(5) 0.5189(3) 0.0414(19) Uani 1 1 d . U . . .
O03H O 0.4508(6) 0.2161(5) 0.9311(3) 0.0394(18) Uani 1 1 d . U . . .
O03I O 0.2784(5) 0.3008(5) 0.8489(3) 0.0367(17) Uani 1 1 d . U . . .
O03J O 0.5384(5) 0.4611(4) 0.8394(3) 0.0399(17) Uani 1 1 d D U . . .
O03K O 0.8694(5) 0.6184(5) 0.8298(3) 0.0384(18) Uani 1 1 d . U . . .
O03L O 0.1123(6) 0.0338(5) 0.7655(3) 0.049(2) Uani 1 1 d . U . . .
O03M O 0.4598(6) 0.0543(5) 0.6666(3) 0.043(2) Uani 1 1 d . U . . .
O03N O 0.7887(5) 0.4464(6) 0.9480(3) 0.047(2) Uani 1 1 d . U . . .
O03O O 0.3768(5) 0.1709(5) 0.8284(3) 0.0363(17) Uani 1 1 d . U . . .
O03P O 0.4733(5) 0.1298(5) 0.8092(3) 0.0368(17) Uani 1 1 d . U . . .
O03Q O 0.8070(5) 0.5633(6) 0.8983(3) 0.044(2) Uani 1 1 d . U . . .
O03R O 0.1947(6) 0.5306(7) 0.5953(3) 0.0550(14) Uani 1 1 d . U . . .
O03S O 0.7975(5) 0.8315(5) 0.6467(3) 0.0395(18) Uani 1 1 d . U . . .
O03T O 0.8578(6) 0.3784(6) 0.8099(3) 0.045(2) Uani 1 1 d . U . . .
O03U O 0.8793(5) 0.4733(6) 0.8738(3) 0.049(2) Uani 1 1 d . U . . .
O03V O 0.6459(6) 0.1047(6) 0.7645(3) 0.048(2) Uani 1 1 d . U . . .
O03W O 0.3241(6) 0.0120(5) 0.8117(3) 0.050(2) Uani 1 1 d . U . . .
O03X O 0.2485(6) 0.0732(5) 0.7555(3) 0.0414(19) Uani 1 1 d . U . . .
O03Y O 0.5668(6) 0.1767(5) 0.9034(3) 0.045(2) Uani 1 1 d . U . . .
O03Z O 0.3533(6) 0.1798(6) 0.9844(3) 0.049(2) Uani 1 1 d . U . . .
O040 O 0.4847(7) 0.0246(5) 0.7486(3) 0.049(2) Uani 1 1 d . U . . .
O041 O 0.6865(6) 0.4415(6) 0.9922(3) 0.049(2) Uani 1 1 d . U . . .
O042 O 0.9922(5) 0.4749(7) 0.8435(3) 0.051(2) Uani 1 1 d . U . . .
O043 O 0.7501(7) 0.1134(7) 0.7218(4) 0.056(3) Uani 1 1 d . U . . .
O044 O 0.3794(7) -0.0706(5) 0.6868(4) 0.056(3) Uani 1 1 d . U . . .
O045 O 0.8038(6) 0.2506(7) 0.8572(3) 0.052(2) Uani 1 1 d . U . . .
O046 O 0.2774(6) 0.6513(6) 0.5804(3) 0.048(2) Uani 1 1 d . U . . .
O047 O 0.7605(6) 0.6374(7) 0.8493(3) 0.055(3) Uani 1 1 d . U . . .
O048 O 0.3638(6) 0.0316(5) 0.7211(3) 0.047(2) Uani 1 1 d . U . . .
O049 O 0.5720(7) 0.0586(6) 0.8388(3) 0.054(3) Uani 1 1 d . . . . .
O04A O 0.8350(6) 0.9392(6) 0.6023(4) 0.058(3) Uani 1 1 d . U . . .
O04B O 0.4205(7) -0.0241(6) 0.8536(4) 0.058(3) Uani 1 1 d . U . . .
O04C O 0.7257(8) 0.1293(8) 0.8846(4) 0.069(3) Uani 1 1 d . U . . .
O04D O 0.2983(7) -0.0526(6) 0.8835(4) 0.062(3) Uani 1 1 d . U . . .
O04E O 0.8130(7) 0.9481(6) 0.6851(4) 0.061(3) Uani 1 1 d . U . . .
O04F O 0.7335(7) 0.2415(7) 0.9234(3) 0.058(3) Uani 1 1 d . U . . .
O04G O 0.8900(7) 0.6969(7) 0.9038(4) 0.066(3) Uani 1 1 d . U . . .
N04H N 0.1203(6) 0.3710(7) 0.4893(5) 0.0521(14) Uani 1 1 d D U . . .
O04I O 0.8499(8) 0.2216(9) 0.9357(4) 0.075(4) Uani 1 1 d . U . . .
O04J O 0.1850(8) 0.3484(8) 0.8390(4) 0.069(3) Uani 1 1 d . U . . .
O04K O 0.7738(6) 0.3900(7) 1.0237(3) 0.059(3) Uani 1 1 d . U . . .
O04L O 0.3062(8) 0.4080(6) 0.8048(4) 0.063(3) Uani 1 1 d . U . . .
O04M O 0.1362(7) 0.5910(8) 0.5404(4) 0.0636(18) Uani 1 1 d . U . . .
O04N O 0.1723(7) 0.6313(8) 0.6277(4) 0.0673(18) Uani 1 1 d . U . . .
N04O N 0.0414(7) 0.3969(8) 0.5250(4) 0.0615(17) Uani 1 1 d D U . . .
N04Q N 0.4827(9) 0.6940(8) 0.8686(5) 0.069(3) Uani 1 1 d D U . . .
N04R N 0.1090(9) -0.0816(10) 0.6647(6) 0.082(3) Uani 1 1 d D U . . .
N04S N 0.0512(10) -0.0181(9) 0.6392(6) 0.0778(17) Uani 1 1 d D U . . .
N04T N 0.3646(9) 0.6136(10) 0.8806(5) 0.081(3) Uani 1 1 d D U . . .
C04U C 0.1002(8) 0.3787(9) 0.5314(6) 0.0531(17) Uani 1 1 d . U . . .
H04U H 0.123972 0.372270 0.561371 0.064 Uiso 1 1 calc R U . . .
C04W C 0.0727(9) 0.3847(11) 0.4540(6) 0.0624(19) Uani 1 1 d . U . . .
H04W H 0.073971 0.382998 0.420695 0.075 Uiso 1 1 calc R U . . .
C04X C 0.0229(10) 0.4011(12) 0.4759(6) 0.069(2) Uani 1 1 d . U . . .
H04X H -0.015994 0.412987 0.460674 0.083 Uiso 1 1 calc R U . . .
C04Y C 0.4062(13) 0.6429(12) 0.8479(6) 0.075(4) Uani 1 1 d . U . . .
H04Y H 0.386439 0.630629 0.814313 0.090 Uiso 1 1 calc R U . . .
C04Z C 0.4411(14) -0.1929(14) 0.5710(7) 0.082(3) Uani 1 1 d . U . . .
H04Z H 0.409936 -0.244695 0.563779 0.099 Uiso 1 1 calc R U . . .
C050 C 0.1199(11) -0.0159(11) 0.6568(6) 0.064(2) Uani 1 1 d . U . . .
H050 H 0.169656 0.027248 0.662704 0.077 Uiso 1 1 calc R U . . .
C051 C 0.1836(7) 0.3516(9) 0.4835(5) 0.0606(18) Uani 1 1 d D U . . .
H05A H 0.199163 0.334478 0.513435 0.073 Uiso 1 1 calc R U . . .
H05B H 0.230618 0.395720 0.477874 0.073 Uiso 1 1 calc R U . . .
N052 N 0.5390(11) -0.0810(11) 0.5929(8) 0.100(3) Uani 1 1 d . U . . .
N053 N 1.0248(13) 0.6134(14) 0.9726(8) 0.117(4) Uani 1 1 d D U . . .
C054 C 0.5170(15) -0.1563(14) 0.5746(8) 0.091(4) Uani 1 1 d . U . . .
H054 H 0.551071 -0.174679 0.567057 0.110 Uiso 1 1 calc R U . . .
C055 C 0.4169(13) 0.6451(12) 0.9248(6) 0.073(4) Uani 1 1 d . U . . .
H055 H 0.404188 0.633791 0.955485 0.088 Uiso 1 1 calc R U . . .
N056 N 1.0523(11) 0.4934(13) 0.7085(7) 0.113(3) Uani 1 1 d D U . . .
C057 C 0.4905(13) 0.6958(12) 0.9165(6) 0.073(4) Uani 1 1 d . U . . .
H057 H 0.536712 0.725439 0.939908 0.088 Uiso 1 1 calc R U . . .
C058 C 0.1540(11) 0.2894(11) 0.4402(6) 0.077(4) Uani 1 1 d D U . . .
H05C H 0.104050 0.247905 0.443939 0.116 Uiso 1 1 calc R U . . .
H05D H 0.193577 0.272767 0.439469 0.116 Uiso 1 1 calc R U . . .
H05E H 0.145925 0.308719 0.410009 0.116 Uiso 1 1 calc R U . . .
N059 N 0.4109(10) -0.1403(12) 0.5799(7) 0.094(3) Uani 1 1 d . U . . .
N05C N 0.9552(13) 0.5955(15) 1.0292(9) 0.125(3) Uani 1 1 d D U . . .
N05D N 0.4354(13) 0.8334(14) 0.7463(10) 0.130(3) Uani 1 1 d D U . . .
N05E N 0.8967(13) 0.1042(17) 0.8101(9) 0.132(4) Uani 1 1 d . U . . .
C05F C -0.0080(14) -0.0917(13) 0.6379(9) 0.091(4) Uani 1 1 d . U . . .
H05F H -0.063327 -0.109999 0.628425 0.109 Uiso 1 1 calc R U . . .
N05G N 0.9673(14) 0.1105(15) 0.7538(8) 0.122(5) Uani 1 1 d . U . . .
C05H C 0.4769(16) -0.0773(16) 0.5991(10) 0.103(4) Uani 1 1 d . U . . .
H05O H 0.477288 -0.035821 0.614958 0.124 Uiso 1 1 calc R U . . .
C05I C 0.5457(10) 0.7382(12) 0.8418(6) 0.082(5) Uani 1 1 d D U . . .
H05J H 0.531031 0.714920 0.808470 0.124 Uiso 1 1 calc R U . . .
H05K H 0.595666 0.740714 0.857113 0.124 Uiso 1 1 calc R U . . .
H05L H 0.551764 0.788012 0.842147 0.124 Uiso 1 1 calc R U . . .
C05J C 0.0033(11) 0.4133(13) 0.5622(5) 0.076(3) Uani 1 1 d D U . . .
H05G H 0.017456 0.465521 0.564910 0.115 Uiso 1 1 calc R U . . .
H05H H 0.021614 0.401653 0.593270 0.115 Uiso 1 1 calc R U . . .
H05I H -0.054190 0.383401 0.552965 0.115 Uiso 1 1 calc R U . . .
C05K C 0.425(2) 0.7781(19) 0.7147(12) 0.125(4) Uani 1 1 d . U . . .
H05V H 0.376897 0.734969 0.702013 0.150 Uiso 1 1 calc R U . . .
C05N C 1.1021(16) 0.413(2) 0.7168(11) 0.126(3) Uani 1 1 d . U . . .
H05P H 1.134600 0.390987 0.714117 0.151 Uiso 1 1 calc R U . . .
C05P C 0.2810(9) 0.5547(10) 0.8744(6) 0.085(3) Uani 1 1 d D U . . .
H05M H 0.269592 0.539727 0.906246 0.101 Uiso 1 1 calc R U . . .
H05N H 0.274033 0.511282 0.854078 0.101 Uiso 1 1 calc R U . . .
N05Q N 0.5580(12) 0.8700(14) 0.7273(9) 0.129(4) Uani 1 1 d D U . . .
C05R C 1.0028(15) 0.4302(19) 0.7322(9) 0.115(3) Uani 1 1 d . U . . .
H05R H 0.955273 0.421708 0.742148 0.138 Uiso 1 1 calc R U . . .
C05T C 0.8906(16) 0.0797(15) 0.7621(10) 0.103(4) Uani 1 1 d . U . . .
H05W H 0.843486 0.048307 0.739764 0.124 Uiso 1 1 calc R U . . .
C05U C 0.9596(17) 0.6084(17) 0.9841(11) 0.120(4) Uani 1 1 d . U . . .
H05U H 0.920407 0.613559 0.962588 0.144 Uiso 1 1 calc R U . . .
C05V C 1.0307(14) 0.5523(14) 0.6974(12) 0.135(6) Uani 1 1 d D U . . .
H05Q H 1.024572 0.555064 0.662685 0.203 Uiso 1 1 calc R U . . .
H05S H 1.072518 0.599647 0.714545 0.203 Uiso 1 1 calc R U . . .
H05T H 0.980910 0.541036 0.707569 0.203 Uiso 1 1 calc R U . . .
C05X C 0.0277(13) -0.1299(14) 0.6521(10) 0.095(5) Uani 1 1 d . U . . .
H05X H 0.002809 -0.181330 0.653714 0.114 Uiso 1 1 calc R U . . .
C05Y C 1.0265(18) 0.5931(19) 1.0464(12) 0.127(4) Uani 1 1 d . U . . .
H05Y H 1.042968 0.585113 1.077911 0.153 Uiso 1 1 calc R U . . .
C05Z C 0.503(2) 0.797(2) 0.7038(12) 0.129(5) Uani 1 1 d . U . . .
H05Z H 0.515195 0.766925 0.684424 0.155 Uiso 1 1 calc R U . . .
C060 C 0.2202(13) 0.5798(14) 0.8508(9) 0.103(5) Uani 1 1 d D U . . .
H06H H 0.234500 0.599566 0.820825 0.155 Uiso 1 1 calc R U . . .
H06I H 0.221293 0.618019 0.872953 0.155 Uiso 1 1 calc R U . . .
H06J H 0.167058 0.537624 0.843783 0.155 Uiso 1 1 calc R U . . .
C061 C 0.5139(13) 0.8855(15) 0.7550(11) 0.135(5) Uani 1 1 d D U . . .
H061 H 0.535550 0.928088 0.777928 0.162 Uiso 1 1 calc R U . . .
C064 C 1.0188(19) 0.150(2) 0.7939(12) 0.132(7) Uani 1 1 d . U . . .
H064 H 1.074254 0.176251 0.795578 0.158 Uiso 1 1 calc R U . . .
N065 N 1.0373(14) 0.3872(16) 0.7369(9) 0.135(3) Uani 1 1 d D U . . .
C06B C 1.0515(18) 0.636(2) 0.9267(9) 0.142(8) Uani 1 1 d D U . . .
H06N H 1.101776 0.635896 0.926691 0.213 Uiso 1 1 d R U . . .
H06O H 1.011286 0.600486 0.900241 0.213 Uiso 1 1 d R U . . .
H06P H 1.058196 0.685356 0.922421 0.213 Uiso 1 1 d R U . . .
C06D C 0.1748(11) -0.0997(11) 0.6779(9) 0.094(3) Uani 1 1 d D U . . .
H06A H 0.177976 -0.109859 0.711735 0.113 Uiso 0.73(3) 1 calc R U P C 1
H06B H 0.225208 -0.056404 0.675562 0.113 Uiso 0.73(3) 1 calc R U P C 1
H06C H 0.224016 -0.055877 0.674475 0.113 Uiso 0.27(3) 1 calc R U P C 2
H06D H 0.165993 -0.139448 0.653285 0.113 Uiso 0.27(3) 1 calc R U P C 2
C06F C 1.1110(16) 0.473(2) 0.7023(10) 0.121(3) Uani 1 1 d . U . . .
H06T H 1.154524 0.502302 0.687932 0.145 Uiso 1 1 calc R U . . .
C06K C 0.0456(13) 0.0438(10) 0.6169(8) 0.088(3) Uani 1 1 d D U . . .
H06E H 0.097371 0.087876 0.624194 0.132 Uiso 1 1 calc R U . . .
H06F H 0.007108 0.053853 0.629916 0.132 Uiso 1 1 calc R U . . .
H06G H 0.028508 0.030490 0.582009 0.132 Uiso 1 1 calc R U . . .
C06L C 0.6203(12) -0.0188(13) 0.5969(12) 0.118(6) Uani 1 1 d . U . . .
H06K H 0.622228 0.026966 0.609633 0.177 Uiso 1 1 d R U . . .
H06L H 0.637208 -0.012934 0.565823 0.177 Uiso 1 1 d R U . . .
H06M H 0.655578 -0.029974 0.619463 0.177 Uiso 1 1 d R U . . .
C06Q C 0.9845(18) 0.149(2) 0.8312(12) 0.135(8) Uani 1 1 d . U . . .
H06U H 1.009010 0.171441 0.863383 0.162 Uiso 1 1 calc R U . . .
C06T C 0.9823(18) 0.106(2) 0.7041(8) 0.149(11) Uani 1 1 d . U . . .
H06V H 0.959480 0.053673 0.692051 0.223 Uiso 1 1 d R U . . .
H06W H 0.957310 0.128693 0.683031 0.223 Uiso 1 1 d R U . . .
H06X H 1.039190 0.130473 0.704561 0.223 Uiso 1 1 d R U . . .
C06X C 0.7801(16) 0.0012(15) 0.8338(13) 0.177(9) Uani 1 1 d . U . . .
H06Y H 0.788412 -0.024279 0.807157 0.265 Uiso 1 1 calc DR U . . .
H H 0.723605 -0.014027 0.830394 0.265 Uiso 1 1 calc R U . . .
HA H 0.798851 -0.011203 0.864352 0.265 Uiso 1 1 calc R U . . .
C06Z C 0.9508(18) 0.644(2) 1.0981(11) 0.159(8) Uani 1 1 d D U . . .
H06Q H 0.922280 0.649498 1.122158 0.239 Uiso 1 1 calc R U . . .
H06R H 0.986892 0.625852 1.112401 0.239 Uiso 1 1 calc R U . . .
H06S H 0.981110 0.691335 1.086942 0.239 Uiso 1 1 calc R U . . .
C072 C 0.6417(12) 0.9149(18) 0.7222(11) 0.149(7) Uani 1 1 d . U . . .
H07N H 0.659307 0.883318 0.707010 0.223 Uiso 1 1 calc R U . . .
H07O H 0.675023 0.937463 0.753974 0.223 Uiso 1 1 calc R U . . .
H07P H 0.645662 0.953583 0.702111 0.223 Uiso 1 1 calc R U . . .
C074 C 1.0644(18) 0.6034(18) 1.0123(11) 0.126(4) Uani 1 1 d . U . . .
H074 H 1.113877 0.604042 1.014500 0.151 Uiso 1 1 calc R U . . .
C077 C 1.0028(16) 0.3265(16) 0.7667(11) 0.146(3) Uani 1 1 d D U . . .
H07I H 0.988634 0.343911 0.794860 0.175 Uiso 1 1 calc R U . . .
H07J H 1.041810 0.309785 0.778512 0.175 Uiso 1 1 calc R U . . .
C078 C 0.8901(13) 0.5869(17) 1.0543(9) 0.131(4) Uani 1 1 d D U . . .
H07G H 0.859903 0.536688 1.062788 0.157 Uiso 1 1 calc R U . . .
H07H H 0.854015 0.603362 1.036867 0.157 Uiso 1 1 calc R U . . .
C07E C 0.927(2) 0.261(2) 0.7346(13) 0.183(9) Uani 1 1 d D U . . .
H07K H 0.901800 0.221912 0.754087 0.275 Uiso 1 1 d R U . . .
H07L H 0.890310 0.279462 0.722077 0.275 Uiso 1 1 d R U . . .
H07M H 0.941610 0.242252 0.707757 0.275 Uiso 1 1 d R U . . .
C07I C 0.1643(19) -0.1678(16) 0.6450(13) 0.111(5) Uani 0.73(3) 1 d D U P C 1
H07A H 0.210130 -0.176148 0.653215 0.167 Uiso 0.73(3) 1 d R U P C 1
H07B H 0.154640 -0.164438 0.610455 0.167 Uiso 0.73(3) 1 d R U P C 1
H07C H 0.117810 -0.208868 0.653025 0.167 Uiso 0.73(3) 1 d R U P C 1
C26 C 0.8270(14) 0.0866(15) 0.8329(11) 0.132(4) Uani 1 1 d . U . . .
H26A H 0.792282 0.103651 0.814451 0.158 Uiso 1 1 calc R U . . .
H26B H 0.844844 0.112369 0.866082 0.158 Uiso 1 1 calc R U . . .
O2 O 0.4517(5) 0.5196(6) 0.8469(4) 0.0622(19) Uani 1 1 d D U . . .
O3B O 0.5220(19) 0.5389(18) 0.7771(8) 0.055(2) Uani 0.205(8) 1 d D U P B 2
C1AA C 0.3140(16) -0.0916(13) 0.5578(12) 0.121(6) Uani 1 1 d D U . . .
H1AA H 0.256740 -0.109577 0.551892 0.182 Uiso 1 1 d R U . . .
H1AB H 0.339680 -0.051357 0.584342 0.182 Uiso 1 1 d R U . . .
H1AC H 0.334130 -0.073637 0.528672 0.182 Uiso 1 1 d R U . . .
C17 C 0.3258(10) -0.1597(12) 0.5702(12) 0.114(4) Uani 1 1 d D U . . .
H17A H 0.302941 -0.177932 0.598856 0.137 Uiso 1 1 calc R U . . .
H17B H 0.297172 -0.199669 0.543027 0.137 Uiso 1 1 calc R U . . .
C13 C 0.3670(16) 0.8300(19) 0.7658(12) 0.132(3) Uani 1 1 d . U . . .
H13A H 0.319273 0.804512 0.740183 0.158 Uiso 1 1 calc R U . . .
H13B H 0.376320 0.880963 0.773062 0.158 Uiso 1 1 calc R U . . .
C33 C 0.349(2) 0.791(2) 0.8118(13) 0.144(5) Uani 1 1 d . U . . .
H33A H 0.333711 0.739539 0.801755 0.216 Uiso 1 1 d R U . . .
H33B H 0.305181 0.793599 0.823545 0.216 Uiso 1 1 d R U . . .
H33C H 0.395691 0.811899 0.837645 0.216 Uiso 1 1 d R U . . .
C07J C 0.191(5) -0.124(4) 0.7280(16) 0.086(14) Uani 0.27(3) 1 d D U P C 2
H07D H 0.239784 -0.128069 0.733218 0.129 Uiso 0.27(3) 1 d R U P C 2
H07E H 0.145604 -0.172329 0.726438 0.129 Uiso 0.27(3) 1 d R U P C 2
H07F H 0.193254 -0.090799 0.754688 0.129 Uiso 0.27(3) 1 d R U P C 2
P18A P 0.4939(6) 0.6750(6) 0.6232(4) 0.0233(7) Uani 0.249(6) 1 d . U P A 2
N1 N 0.9200(15) 0.8780(14) 0.7962(9) 0.116(6) Uani 1 1 d . U . . .
C5 C 0.9155(14) 0.8587(15) 0.7533(9) 0.099(7) Uani 1 1 d . U . . .
H5A H 0.884091 0.805141 0.745876 0.148 Uiso 1 1 d R U . . .
H5B H 0.968931 0.874331 0.747506 0.148 Uiso 1 1 d R U . . .
H5C H 0.890601 0.882111 0.732786 0.148 Uiso 1 1 d R U . . .
N8 N 0.8812(17) 0.8666(16) 0.8682(10) 0.129(7) Uani 1 1 d . U . . .
C10 C 0.961(2) 0.952(2) 0.8240(12) 0.129(9) Uani 1 1 d . U . . .
H10 H 0.996180 0.995764 0.813154 0.155 Uiso 1 1 calc R U . . .
C0AA C 0.9377(17) 0.9452(16) 0.8740(12) 0.126(9) Uani 1 1 d D U . . .
H0AA H 0.954911 0.981766 0.900745 0.151 Uiso 1 1 calc R U . . .
C14 C 0.8674(15) 0.8339(16) 0.8240(11) 0.103(7) Uani 1 1 d . U . . .
H14 H 0.826072 0.785632 0.812562 0.124 Uiso 1 1 calc R U . . .
C2AA C 0.8341(16) 0.8373(16) 0.9036(13) 0.157(9) Uani 1 1 d D U . . .
H2AA H 0.871385 0.855662 0.934898 0.189 Uiso 1 1 calc R U . . .
H2AB H 0.814790 0.783533 0.898648 0.189 Uiso 1 1 calc R U . . .
C3AA C 0.7609(19) 0.847(2) 0.9113(16) 0.198(14) Uani 1 1 d D U . . .
H3AA H 0.739672 0.821013 0.938136 0.296 Uiso 1 1 calc R U . . .
H3AB H 0.777340 0.899316 0.918660 0.296 Uiso 1 1 calc R U . . .
H3AC H 0.720124 0.826396 0.882011 0.296 Uiso 1 1 calc R U . . .
S1AA S 0.5254(2) 0.5260(2) 0.82787(12) 0.0413(10) Uani 0.795(8) 1 d D U P B 1
O3A O 0.5983(12) 0.5941(10) 0.8574(7) 0.122(7) Uani 0.795(8) 1 d D U P B 1
O1 O 0.5202(7) 0.5374(7) 0.7746(3) 0.0333(18) Uani 0.795(8) 1 d D U P B 1

loop_
_atom_site_aniso_label
_atom_site_aniso_U_11
_atom_site_aniso_U_22
_atom_site_aniso_U_33
_atom_site_aniso_U_23
_atom_site_aniso_U_13
_atom_site_aniso_U_12
Ti01 0.0210(8) 0.0320(9) 0.0205(8) 0.0067(7) 0.0056(6) 0.0149(7)
Ti02 0.0194(8) 0.0343(10) 0.0198(8) 0.0038(7) 0.0042(6) 0.0142(7)
Ti03 0.0206(8) 0.0322(9) 0.0188(8) 0.0059(6) 0.0067(6) 0.0152(7)
Ti04 0.0207(8) 0.0284(9) 0.0211(8) 0.0044(6) 0.0071(6) 0.0109(7)
Ti05 0.0281(9) 0.0351(10) 0.0210(8) 0.0109(7) 0.0120(7) 0.0213(8)
Ti06 0.0219(8) 0.0310(9) 0.0209(8) 0.0052(7) 0.0080(6) 0.0146(7)
Ti07 0.0236(8) 0.0290(9) 0.0222(8) 0.0061(7) 0.0101(7) 0.0111(7)
Ti08 0.0284(9) 0.0288(9) 0.0210(8) 0.0062(7) 0.0091(7) 0.0135(8)
Ti09 0.0289(9) 0.0433(11) 0.0191(8) 0.0126(7) 0.0097(7) 0.0240(8)
Ti0A 0.0205(8) 0.0385(10) 0.0193(8) 0.0076(7) 0.0060(6) 0.0167(7)
Ti0B 0.0322(9) 0.0312(9) 0.0223(8) 0.0098(7) 0.0127(7) 0.0155(8)
Ti0C 0.0361(10) 0.0417(11) 0.0166(8) 0.0091(7) 0.0093(7) 0.0252(9)
Ti0D 0.0275(9) 0.0331(10) 0.0246(9) 0.0098(7) 0.0151(7) 0.0129(8)
Ti0E 0.0453(11) 0.0361(10) 0.0263(9) 0.0133(7) 0.0172(8) 0.0290(9)
Ti0F 0.0257(9) 0.0523(12) 0.0201(8) 0.0057(8) 0.0030(7) 0.0233(9)
Ti0G 0.0405(11) 0.0396(11) 0.0251(9) 0.0146(8) 0.0178(8) 0.0232(9)
Ti0H 0.0398(11) 0.0635(14) 0.0172(8) 0.0102(8) 0.0052(7) 0.0343(10)
Ti0I 0.0527(12) 0.0370(11) 0.0305(10) 0.0176(8) 0.0231(9) 0.0267(10)
Ti0J 0.0491(12) 0.0658(14) 0.0269(9) 0.0198(9) 0.0155(9) 0.0448(12)
Ti0K 0.0580(13) 0.0496(12) 0.0278(10) 0.0206(9) 0.0235(9) 0.0367(11)
Ti0L 0.0649(14) 0.0513(13) 0.0325(10) 0.0235(9) 0.0259(10) 0.0434(12)
Ti0M 0.0579(13) 0.0661(15) 0.0241(9) 0.0207(9) 0.0175(9) 0.0451(12)
S0N 0.0260(11) 0.0380(13) 0.0190(10) 0.0027(9) 0.0090(9) 0.0189(10)
P0O 0.0237(11) 0.0380(14) 0.0189(11) 0.0084(10) 0.0071(9) 0.0174(11)
S0P 0.0278(12) 0.0327(13) 0.0216(11) -0.0014(9) 0.0054(9) 0.0129(10)
P0Q 0.0257(12) 0.0323(13) 0.0181(11) 0.0061(9) 0.0081(9) 0.0176(10)
S0R 0.0237(12) 0.0373(14) 0.0303(12) 0.0082(10) 0.0110(9) 0.0126(10)
S0S 0.0297(12) 0.0522(16) 0.0251(12) 0.0113(10) 0.0094(9) 0.0289(12)
S0T 0.0194(11) 0.0466(15) 0.0240(11) 0.0038(10) 0.0034(9) 0.0138(11)
S0U 0.0322(13) 0.0252(12) 0.0325(13) 0.0053(9) 0.0145(10) 0.0088(10)
S0V 0.0453(14) 0.0335(13) 0.0279(12) 0.0086(10) 0.0189(10) 0.0254(12)
P0W 0.0287(13) 0.0344(14) 0.0222(12) 0.0035(10) 0.0084(10) 0.0152(11)
S0X 0.0549(17) 0.0526(17) 0.0236(12) 0.0152(11) 0.0212(12) 0.0335(14)
S0Y 0.0422(15) 0.0380(14) 0.0362(14) 0.0155(11) 0.0228(12) 0.0184(12)
S0Z 0.0362(14) 0.0319(14) 0.0408(15) 0.0029(11) 0.0047(11) 0.0051(12)
S10 0.069(2) 0.067(2) 0.0347(14) 0.0233(13) 0.0235(13) 0.0581(18)
S11 0.0386(15) 0.081(2) 0.0261(13) 0.0155(13) 0.0070(11) 0.0425(16)
S12 0.079(2) 0.0337(14) 0.0447(16) 0.0196(12) 0.0380(16) 0.0339(15)
S13 0.0475(16) 0.068(2) 0.0241(13) 0.0023(12) 0.0046(11) 0.0305(16)
S14 0.0576(18) 0.085(2) 0.0190(12) 0.0153(13) 0.0098(12) 0.0468(18)
S15 0.067(2) 0.066(2) 0.0317(14) 0.0128(13) 0.0155(13) 0.0470(18)
S16 0.081(2) 0.0453(17) 0.0433(16) 0.0265(13) 0.0326(16) 0.0373(17)
S17 0.0512(16) 0.100(3) 0.0502(16) 0.0246(15) 0.0232(13) 0.0599(17)
P18 0.0224(14) 0.0286(17) 0.0226(16) 0.0070(12) 0.0069(12) 0.0141(13)
S19 0.086(3) 0.102(3) 0.0410(17) 0.0364(18) 0.0241(17) 0.077(3)
S1AB 0.060(2) 0.060(2) 0.054(2) 0.0080(17) 0.0128(17) 0.0273(16)
O01B 0.025(3) 0.026(4) 0.036(4) 0.005(3) 0.008(3) 0.009(3)
O01C 0.022(3) 0.036(4) 0.025(3) 0.009(3) 0.008(3) 0.017(3)
O01D 0.022(3) 0.031(4) 0.034(4) 0.001(3) 0.010(3) 0.013(3)
O01E 0.026(3) 0.045(4) 0.014(3) 0.005(3) 0.005(3) 0.020(3)
O01F 0.027(3) 0.031(4) 0.024(3) 0.010(3) 0.013(3) 0.018(3)
O01G 0.023(3) 0.039(4) 0.018(3) 0.012(3) 0.003(2) 0.018(3)
O01H 0.034(4) 0.039(4) 0.024(3) 0.004(3) 0.010(3) 0.022(3)
O01I 0.020(3) 0.039(4) 0.024(3) 0.002(3) 0.003(3) 0.018(3)
O01J 0.026(3) 0.038(4) 0.024(3) 0.009(3) 0.010(3) 0.019(3)
O01K 0.028(3) 0.031(4) 0.017(3) 0.010(3) 0.008(3) 0.013(3)
O01L 0.016(3) 0.034(4) 0.025(3) 0.010(3) 0.008(2) 0.011(3)
O01M 0.033(4) 0.028(4) 0.019(3) 0.005(3) 0.003(3) 0.015(3)
O01N 0.023(3) 0.027(4) 0.027(3) 0.008(3) 0.010(3) 0.011(3)
O01O 0.036(4) 0.030(4) 0.023(3) 0.011(3) 0.016(3) 0.019(3)
O01P 0.033(4) 0.032(4) 0.028(3) 0.009(3) 0.011(3) 0.021(3)
O01Q 0.028(3) 0.035(4) 0.020(3) 0.003(3) 0.008(3) 0.014(3)
O01R 0.028(3) 0.043(4) 0.023(3) 0.012(3) 0.006(3) 0.019(3)
O01S 0.028(3) 0.044(4) 0.019(3) 0.011(3) 0.011(3) 0.022(3)
O01T 0.028(3) 0.034(4) 0.024(3) 0.007(3) 0.013(3) 0.021(3)
O01U 0.019(3) 0.053(5) 0.024(3) 0.001(3) -0.001(3) 0.019(3)
O01V 0.028(4) 0.039(4) 0.024(3) 0.006(3) 0.012(3) 0.010(3)
O01W 0.034(4) 0.034(4) 0.023(3) 0.006(3) 0.010(3) 0.019(3)
O01X 0.020(3) 0.039(4) 0.032(4) 0.018(3) 0.003(3) 0.014(3)
O01Y 0.025(3) 0.034(4) 0.022(3) 0.007(3) 0.003(3) 0.016(3)
O01Z 0.034(4) 0.032(4) 0.025(3) -0.001(3) 0.007(3) 0.018(3)
O020 0.030(4) 0.053(5) 0.024(3) 0.015(3) 0.012(3) 0.026(3)
O021 0.032(4) 0.054(5) 0.026(3) 0.016(3) 0.014(3) 0.032(4)
O022 0.030(4) 0.030(4) 0.030(4) 0.011(3) 0.012(3) 0.014(3)
O023 0.039(4) 0.035(4) 0.028(4) 0.009(3) 0.013(3) 0.026(3)
O024 0.047(4) 0.039(4) 0.023(3) 0.003(3) 0.016(3) 0.028(4)
O025 0.028(3) 0.036(4) 0.028(4) 0.004(3) 0.002(3) 0.020(3)
O026 0.029(3) 0.041(4) 0.018(3) 0.009(3) 0.010(3) 0.017(3)
O027 0.029(4) 0.040(4) 0.023(3) 0.001(3) 0.009(3) 0.016(3)
O028 0.023(3) 0.038(4) 0.024(3) 0.002(3) 0.009(3) 0.015(3)
O029 0.021(3) 0.048(4) 0.023(3) 0.016(3) 0.005(3) 0.012(3)
O02A 0.046(4) 0.039(4) 0.026(3) 0.017(3) 0.024(3) 0.027(4)
O02B 0.027(3) 0.037(4) 0.025(3) 0.010(3) 0.012(3) 0.019(3)
O02C 0.038(4) 0.058(5) 0.026(4) 0.013(3) 0.006(3) 0.039(4)
O02D 0.034(4) 0.031(4) 0.029(4) 0.006(3) 0.012(3) 0.013(3)
O02E 0.031(4) 0.023(3) 0.043(4) 0.014(3) 0.013(3) 0.012(3)
O02F 0.036(4) 0.028(4) 0.037(4) 0.018(3) 0.022(3) 0.008(3)
O02G 0.033(4) 0.035(4) 0.025(3) 0.000(3) 0.007(3) 0.016(3)
O02H 0.027(3) 0.035(4) 0.026(3) -0.001(3) 0.000(3) 0.015(3)
O02I 0.017(3) 0.046(5) 0.040(4) 0.007(3) 0.007(3) 0.012(3)
O02J 0.030(4) 0.043(4) 0.027(3) 0.010(3) 0.014(3) 0.025(3)
O02K 0.045(4) 0.047(5) 0.031(4) 0.010(3) 0.020(3) 0.029(4)
O02L 0.050(5) 0.043(4) 0.025(4) 0.017(3) 0.019(3) 0.022(4)
O02M 0.025(3) 0.041(4) 0.028(4) 0.001(3) 0.005(3) 0.010(3)
O02N 0.027(4) 0.026(4) 0.040(4) 0.007(3) 0.012(3) 0.010(3)
O0 0.062(3) 0.063(3) 0.055(4) 0.005(4) 0.013(3) 0.023(4)
O02P 0.040(4) 0.036(4) 0.033(4) 0.005(3) 0.017(3) 0.021(3)
O02Q 0.034(4) 0.048(4) 0.022(3) 0.010(3) 0.005(3) 0.027(3)
O02R 0.023(4) 0.050(5) 0.034(4) 0.006(3) 0.006(3) 0.009(3)
O02S 0.047(4) 0.042(4) 0.035(4) 0.016(3) 0.019(3) 0.032(4)
O02T 0.044(4) 0.044(4) 0.033(4) 0.021(3) 0.025(3) 0.023(4)
O02U 0.038(4) 0.062(5) 0.031(4) 0.018(4) 0.019(3) 0.030(4)
O02V 0.026(3) 0.041(4) 0.025(3) 0.011(3) 0.011(3) 0.022(3)
O02W 0.035(4) 0.029(4) 0.037(4) 0.013(3) 0.011(3) 0.011(3)
O02X 0.052(5) 0.045(5) 0.031(4) 0.015(3) 0.023(3) 0.029(4)
O02Y 0.035(4) 0.076(6) 0.032(4) 0.023(4) 0.011(3) 0.037(4)
O02Z 0.045(4) 0.054(5) 0.025(4) 0.010(3) 0.013(3) 0.032(4)
O030 0.033(4) 0.029(4) 0.052(5) 0.009(3) 0.012(3) 0.013(3)
O031 0.036(4) 0.026(4) 0.050(5) 0.007(3) 0.014(3) 0.008(3)
O032 0.025(3) 0.035(4) 0.017(3) 0.003(3) 0.006(3) 0.015(3)
O033 0.048(5) 0.064(5) 0.030(4) 0.021(4) 0.017(3) 0.042(4)
O034 0.055(5) 0.048(5) 0.022(4) 0.008(3) 0.013(3) 0.028(4)
O035 0.040(4) 0.054(5) 0.020(3) 0.013(3) 0.014(3) 0.032(4)
O036 0.058(5) 0.056(5) 0.032(4) 0.028(4) 0.022(4) 0.044(4)
O037 0.051(5) 0.059(5) 0.021(3) 0.014(3) 0.016(3) 0.039(4)
O038 0.037(4) 0.045(4) 0.028(4) 0.008(3) 0.013(3) 0.027(4)
O039 0.034(4) 0.042(5) 0.030(4) -0.009(3) 0.003(3) 0.010(4)
O03A 0.044(4) 0.062(5) 0.019(3) 0.008(3) 0.007(3) 0.037(4)
O03B 0.066(6) 0.047(5) 0.037(4) 0.022(4) 0.022(4) 0.034(4)
O03C 0.060(5) 0.074(6) 0.024(4) 0.012(4) 0.015(4) 0.048(5)
O03D 0.062(5) 0.069(6) 0.031(4) 0.017(4) 0.016(4) 0.051(5)
O03E 0.060(5) 0.060(5) 0.030(4) 0.015(4) 0.020(4) 0.044(5)
O03F 0.030(4) 0.066(5) 0.039(4) 0.012(4) 0.012(3) 0.036(4)
O03G 0.057(5) 0.035(4) 0.044(5) 0.009(3) 0.025(4) 0.027(4)
O03H 0.064(5) 0.052(5) 0.019(3) 0.018(3) 0.016(3) 0.038(4)
O03I 0.047(4) 0.051(5) 0.027(4) 0.013(3) 0.015(3) 0.033(4)
O03J 0.042(2) 0.041(2) 0.038(2) 0.0102(17) 0.0075(17) 0.0210(17)
O03K 0.033(4) 0.058(5) 0.024(4) 0.002(3) -0.002(3) 0.023(4)
O03L 0.047(5) 0.052(5) 0.044(5) 0.017(4) 0.030(4) 0.014(4)
O03M 0.074(6) 0.037(4) 0.030(4) 0.017(3) 0.030(4) 0.031(4)
O03N 0.049(5) 0.082(7) 0.019(4) 0.015(4) 0.005(3) 0.038(5)
O03O 0.050(5) 0.044(4) 0.028(4) 0.015(3) 0.019(3) 0.028(4)
O03P 0.056(5) 0.040(4) 0.028(4) 0.022(3) 0.022(3) 0.028(4)
O03Q 0.038(4) 0.071(6) 0.021(4) 0.002(4) 0.003(3) 0.027(4)
O03R 0.045(3) 0.104(3) 0.046(3) 0.021(2) 0.021(2) 0.056(2)
O03S 0.027(4) 0.042(5) 0.039(4) 0.000(3) 0.000(3) 0.010(3)
O03T 0.056(5) 0.085(7) 0.026(4) 0.016(4) 0.015(4) 0.055(5)
O03U 0.048(5) 0.097(7) 0.023(4) 0.022(4) 0.012(3) 0.050(5)
O03V 0.078(6) 0.072(6) 0.036(4) 0.029(4) 0.030(4) 0.063(5)
O03W 0.079(7) 0.050(5) 0.034(4) 0.021(4) 0.028(4) 0.035(5)
O03X 0.058(5) 0.036(4) 0.037(4) 0.012(3) 0.022(4) 0.023(4)
O03Y 0.069(6) 0.063(5) 0.035(4) 0.037(4) 0.031(4) 0.050(5)
O03Z 0.066(6) 0.067(6) 0.038(4) 0.031(4) 0.037(4) 0.041(5)
O040 0.084(7) 0.049(5) 0.037(4) 0.011(4) 0.027(4) 0.046(5)
O041 0.054(5) 0.071(6) 0.030(4) 0.010(4) 0.012(4) 0.036(5)
O042 0.038(5) 0.097(8) 0.040(5) 0.021(5) 0.008(4) 0.050(5)
O043 0.079(7) 0.087(7) 0.051(5) 0.034(5) 0.032(5) 0.072(6)
O044 0.087(7) 0.034(5) 0.061(6) 0.022(4) 0.042(5) 0.031(5)
O045 0.067(6) 0.088(7) 0.037(4) 0.027(4) 0.021(4) 0.062(5)
O046 0.051(5) 0.066(6) 0.052(5) 0.020(4) 0.017(4) 0.045(5)
O047 0.058(6) 0.097(8) 0.034(4) 0.005(5) 0.006(4) 0.056(6)
O048 0.068(6) 0.047(5) 0.039(4) 0.015(4) 0.023(4) 0.034(5)
O049 0.096(7) 0.072(6) 0.041(5) 0.040(5) 0.036(5) 0.070(6)
O04A 0.047(5) 0.044(5) 0.058(6) 0.018(4) 0.009(4) 0.001(4)
O04B 0.089(8) 0.045(5) 0.066(6) 0.027(5) 0.035(5) 0.047(5)
O04C 0.111(9) 0.101(9) 0.057(6) 0.044(6) 0.034(6) 0.095(8)
O04D 0.092(8) 0.041(5) 0.058(6) 0.030(4) 0.040(6) 0.027(5)
O04E 0.077(7) 0.043(5) 0.048(5) -0.001(4) -0.003(5) 0.022(5)
O04F 0.080(6) 0.092(7) 0.043(5) 0.033(5) 0.023(4) 0.069(6)
O04G 0.073(7) 0.068(7) 0.036(5) 0.000(5) 0.010(5) 0.017(6)
N04H 0.037(2) 0.058(4) 0.059(2) 0.023(2) 0.0133(17) 0.017(2)
O04I 0.094(8) 0.130(11) 0.044(5) 0.041(6) 0.015(5) 0.086(8)
O04J 0.090(8) 0.118(10) 0.042(5) 0.005(6) 0.015(5) 0.084(8)
O04K 0.072(6) 0.100(8) 0.020(4) 0.025(4) 0.002(4) 0.055(6)
O04L 0.098(8) 0.049(6) 0.046(5) 0.015(4) 0.006(5) 0.041(6)
O04M 0.061(3) 0.108(5) 0.056(2) 0.024(2) 0.021(2) 0.065(3)
O04N 0.073(4) 0.114(4) 0.056(2) 0.026(2) 0.031(2) 0.072(4)
N04O 0.049(2) 0.084(4) 0.059(2) 0.025(2) 0.0155(18) 0.035(3)
N04Q 0.097(3) 0.084(5) 0.042(2) 0.008(3) 0.019(2) 0.055(3)
N04R 0.0746(19) 0.079(2) 0.091(7) 0.010(3) 0.020(3) 0.0344(13)
N04S 0.0753(18) 0.0774(18) 0.079(3) 0.0063(17) 0.0185(17) 0.0343(12)
N04T 0.100(3) 0.102(5) 0.043(2) 0.007(3) 0.019(2) 0.047(3)
C04U 0.037(2) 0.060(4) 0.059(2) 0.022(2) 0.0133(17) 0.018(3)
C04W 0.050(3) 0.088(5) 0.059(2) 0.028(2) 0.0170(17) 0.037(3)
C04X 0.058(3) 0.108(6) 0.060(2) 0.029(3) 0.0178(19) 0.050(4)
C04Y 0.098(3) 0.093(7) 0.042(2) 0.007(2) 0.0190(19) 0.052(3)
C04Z 0.104(2) 0.104(3) 0.064(8) 0.028(3) 0.026(4) 0.0655(18)
C050 0.0743(18) 0.0766(19) 0.044(5) 0.000(2) 0.0236(19) 0.0349(13)
C051 0.047(3) 0.082(4) 0.057(3) 0.020(3) 0.011(3) 0.033(3)
N052 0.104(2) 0.104(3) 0.114(8) 0.021(4) 0.025(3) 0.0660(17)
N053 0.096(3) 0.110(9) 0.122(3) 0.029(4) -0.005(3) 0.036(4)
C054 0.104(2) 0.102(3) 0.093(10) 0.029(4) 0.029(4) 0.0656(18)
C055 0.099(3) 0.088(7) 0.042(2) 0.007(2) 0.0194(19) 0.051(3)
N056 0.068(3) 0.164(3) 0.084(7) -0.024(4) -0.018(4) 0.049(2)
C057 0.099(3) 0.089(7) 0.042(2) 0.008(3) 0.019(2) 0.051(3)
C058 0.063(5) 0.108(6) 0.072(5) 0.000(5) -0.006(4) 0.057(5)
N059 0.103(2) 0.106(3) 0.096(8) 0.020(4) 0.025(3) 0.0655(17)
N05C 0.105(3) 0.132(9) 0.125(3) 0.038(4) 0.000(3) 0.050(4)
N05D 0.158(3) 0.124(5) 0.138(6) 0.039(4) 0.053(3) 0.081(3)
N05E 0.105(3) 0.162(7) 0.120(3) -0.010(4) 0.004(2) 0.063(4)
C05F 0.0749(18) 0.0788(19) 0.114(11) 0.013(3) 0.017(2) 0.0338(13)
N05G 0.105(3) 0.125(12) 0.122(3) -0.011(5) 0.006(3) 0.052(5)
C05H 0.103(2) 0.108(3) 0.118(10) 0.013(5) 0.023(3) 0.0662(18)
C05I 0.101(4) 0.105(9) 0.044(3) 0.010(4) 0.021(3) 0.049(4)
C05J 0.073(5) 0.118(9) 0.063(3) 0.031(3) 0.023(3) 0.062(5)
C05K 0.155(3) 0.122(5) 0.130(8) 0.043(5) 0.049(3) 0.083(3)
C05N 0.085(4) 0.177(4) 0.110(8) -0.005(4) 0.004(4) 0.064(3)
C05P 0.100(3) 0.104(5) 0.049(4) 0.008(4) 0.019(2) 0.046(3)
N05Q 0.156(3) 0.127(5) 0.132(8) 0.038(5) 0.050(3) 0.082(3)
C05R 0.072(4) 0.164(4) 0.088(7) -0.022(4) -0.013(4) 0.051(3)
C05T 0.105(3) 0.096(10) 0.114(3) 0.009(5) 0.004(2) 0.058(4)
C05U 0.099(3) 0.117(11) 0.124(3) 0.033(5) -0.003(3) 0.040(5)
C05V 0.066(6) 0.172(4) 0.154(18) 0.004(7) 0.003(7) 0.052(4)
C05X 0.0751(19) 0.0792(18) 0.125(13) 0.015(3) 0.016(3) 0.0336(14)
C05Y 0.106(3) 0.138(11) 0.125(3) 0.037(5) -0.001(3) 0.052(5)
C05Z 0.155(3) 0.127(5) 0.134(10) 0.038(6) 0.049(4) 0.082(3)
C060 0.100(3) 0.110(7) 0.094(12) 0.022(8) 0.014(5) 0.045(4)
C061 0.158(3) 0.129(5) 0.143(8) 0.033(5) 0.055(3) 0.079(3)
C064 0.105(3) 0.150(15) 0.126(4) -0.022(6) 0.005(3) 0.057(4)
N065 0.094(4) 0.185(4) 0.130(7) 0.007(4) 0.017(4) 0.072(3)
C06B 0.123(8) 0.17(2) 0.135(4) 0.058(8) 0.013(5) 0.075(10)
C06D 0.078(2) 0.083(3) 0.119(7) 0.009(4) 0.016(4) 0.038(2)
C06F 0.076(4) 0.173(4) 0.101(8) -0.012(4) -0.006(5) 0.058(3)
C06K 0.084(3) 0.082(2) 0.095(5) 0.012(3) 0.014(3) 0.037(2)
C06L 0.104(2) 0.103(3) 0.169(17) 0.024(6) 0.031(5) 0.066(2)
C06Q 0.105(3) 0.166(17) 0.124(3) -0.020(6) 0.003(3) 0.065(4)
C06T 0.107(5) 0.16(2) 0.126(3) -0.024(6) 0.011(3) 0.029(9)
C06X 0.155(13) 0.165(7) 0.22(2) 0.007(7) 0.072(14) 0.073(5)
C06Z 0.109(6) 0.193(15) 0.145(6) 0.012(8) 0.010(5) 0.051(7)
C072 0.161(3) 0.139(8) 0.161(14) 0.020(8) 0.062(6) 0.074(4)
C074 0.103(4) 0.134(11) 0.124(3) 0.035(5) -0.002(3) 0.049(5)
C077 0.106(7) 0.196(5) 0.151(7) 0.023(5) 0.032(5) 0.083(4)
C078 0.110(4) 0.141(11) 0.131(4) 0.040(5) 0.005(3) 0.055(5)
C07E 0.149(11) 0.204(6) 0.154(10) 0.048(8) 0.010(8) 0.052(7)
C07I 0.076(9) 0.105(6) 0.148(10) -0.017(6) -0.003(5) 0.050(5)
C26 0.106(4) 0.164(7) 0.121(5) -0.003(6) 0.005(3) 0.067(5)
O2 0.068(3) 0.067(3) 0.056(3) 0.007(2) 0.017(2) 0.034(3)
O3B 0.056(4) 0.059(3) 0.052(3) 0.005(3) 0.010(3) 0.028(2)
C1AA 0.104(5) 0.107(4) 0.164(16) 0.013(7) 0.009(8) 0.065(4)
C17 0.103(2) 0.107(4) 0.151(12) 0.016(5) 0.023(3) 0.0663(19)
C13 0.159(3) 0.124(6) 0.142(6) 0.040(4) 0.056(4) 0.082(3)
C33 0.166(13) 0.154(13) 0.153(6) 0.058(7) 0.065(7) 0.096(10)
C07J 0.08(2) 0.08(2) 0.104(15) -0.004(15) 0.019(14) 0.047(16)
P18A 0.0224(14) 0.0286(17) 0.0226(16) 0.0070(12) 0.0069(12) 0.0141(13)
N1 0.111(9) 0.109(10) 0.103(9) 0.013(8) 0.013(8) 0.036(7)
C5 0.089(12) 0.106(14) 0.091(13) -0.011(11) -0.008(10) 0.047(11)
N8 0.131(9) 0.126(10) 0.138(10) 0.007(8) 0.033(7) 0.066(7)
C10 0.129(11) 0.120(12) 0.128(12) 0.019(9) 0.028(9) 0.050(8)
C0AA 0.125(11) 0.124(11) 0.131(12) 0.007(8) 0.033(9) 0.059(8)
C14 0.085(13) 0.092(14) 0.129(17) 0.005(13) 0.014(12) 0.042(12)
C2AA 0.155(11) 0.160(13) 0.158(12) 0.021(9) 0.053(9) 0.069(8)
C3AA 0.169(17) 0.23(2) 0.21(2) 0.038(17) 0.087(15) 0.092(15)
S1AA 0.063(2) 0.048(2) 0.0278(17) 0.0064(14) 0.0133(15) 0.0377(18)
O3A 0.140(12) 0.103(11) 0.096(10) 0.020(9) 0.004(9) 0.041(9)
O1 0.046(4) 0.045(4) 0.023(4) 0.012(3) 0.013(3) 0.031(3)

loop_
_atom_type_symbol
_atom_type_description
_atom_type_scat_dispersion_real
_atom_type_scat_dispersion_imag
_atom_type_scat_source
C C 0.0181 0.0091 'International Tables Vol C Tables 4.2.6.8 and 6.1.1.4'
H H 0.0000 0.0000 'International Tables Vol C Tables 4.2.6.8 and 6.1.1.4'
N N 0.0311 0.0180 'International Tables Vol C Tables 4.2.6.8 and 6.1.1.4'
O O 0.0492 0.0322 'International Tables Vol C Tables 4.2.6.8 and 6.1.1.4'
P P 0.2955 0.4335 'International Tables Vol C Tables 4.2.6.8 and 6.1.1.4'
S S 0.3331 0.5567 'International Tables Vol C Tables 4.2.6.8 and 6.1.1.4'
Ti Ti 0.2191 1.8069 'International Tables Vol C Tables 4.2.6.8 and 6.1.1.4'

loop_
_exptl_crystal_face_index_h
_exptl_crystal_face_index_k
_exptl_crystal_face_index_l
_exptl_crystal_face_perp_dist
2 11 -4 0.1132
0 -12 2 0.0779
11 -8 -10 0.0716
0 0 18 0.0217
0 -1 -18 0.0163
12 -4 0 0.0471
-11 6 10 0.0671
-9 -4 6 0.0567

loop_
_geom_angle_atom_site_label_1
_geom_angle_atom_site_label_2
_geom_angle_atom_site_label_3
_geom_angle
_geom_angle_site_symmetry_1
_geom_angle_site_symmetry_3
_geom_angle_publ_flag
O01D Ti01 O02M 80.2(3) . . ?
O01I Ti01 O01D 169.5(3) . . ?
O01I Ti01 O01T 101.8(3) . . ?
O01I Ti01 O029 92.8(3) . . ?
O01I Ti01 O02M 89.3(3) . . ?
O01I Ti01 O3B 94.4(5) . . ?
O01I Ti01 O1 94.4(4) . . ?
O01T Ti01 O01D 88.7(3) . . ?
O01T Ti01 O029 90.4(3) . . ?
O01T Ti01 O02M 168.6(3) . . ?
O01T Ti01 O3B 95.9(11) . . ?
O01T Ti01 O1 94.6(4) . . ?
O029 Ti01 O01D 86.7(3) . . ?
O029 Ti01 O02M 86.7(3) . . ?
O029 Ti01 O3B 169.2(7) . . ?
O029 Ti01 O1 170.2(4) . . ?
O3B Ti01 O01D 84.7(5) . . ?
O3B Ti01 O02M 85.4(11) . . ?
O1 Ti01 O01D 84.9(4) . . ?
O1 Ti01 O02M 86.7(4) . . ?
O01E Ti02 O025 82.8(3) . . ?
O01E Ti02 O02H 83.2(3) . . ?
O01I Ti02 O01E 93.7(3) . . ?
O01I Ti02 O025 174.0(3) . . ?
O01I Ti02 O02H 89.8(3) . . ?
O01I Ti02 O032 95.5(3) . . ?
O01Y Ti02 O01E 93.1(3) . . ?
O01Y Ti02 O01I 99.2(3) . . ?
O01Y Ti02 O025 85.9(3) . . ?
O01Y Ti02 O02H 170.5(3) . . ?
O01Y Ti02 O032 97.3(3) . . ?
O02H Ti02 O025 84.9(3) . . ?
O032 Ti02 O01E 164.8(3) . . ?
O032 Ti02 O025 86.9(3) . . ?
O032 Ti02 O02H 84.8(3) . . ?
O01N Ti03 S17 91.2(2) 2_666 . ?
O01N Ti03 O01X 89.3(3) 2_666 . ?
O01N Ti03 O01Z 172.5(3) 2_666 . ?
O01N Ti03 O03R 93.1(3) 2_666 . ?
O01N Ti03 O046 89.7(3) 2_666 . ?
O01X Ti03 S17 119.3(3) . . ?
O01X Ti03 O01Z 87.0(3) . . ?
O01X Ti03 O03R 153.2(4) . . ?
O01X Ti03 O046 85.7(3) . . ?
O01Z Ti03 S17 85.0(2) . . ?
O01Z Ti03 O046 83.5(3) . . ?
O026 Ti03 S17 134.0(3) . . ?
O026 Ti03 O01N 95.7(3) . 2_666 ?
O026 Ti03 O01X 106.3(3) . . ?
O026 Ti03 O01Z 91.6(3) . . ?
O026 Ti03 O03R 100.1(4) . . ?
O026 Ti03 O046 166.9(3) . . ?
O03R Ti03 S17 34.0(4) . . ?
O03R Ti03 O01Z 87.3(4) . . ?
O03R Ti03 O046 67.6(4) . . ?
O046 Ti03 S17 33.6(3) . . ?
O01H Ti04 S0Z 92.2(2) 2_666 . ?
O01H Ti04 O024 171.6(3) 2_666 . ?
O01H Ti04 O02E 86.4(3) 2_666 . ?
O01H Ti04 O030 90.1(3) 2_666 . ?
O01H Ti04 O03S 93.3(3) 2_666 . ?
O024 Ti04 S0Z 86.0(2) . . ?
O024 Ti04 O030 84.0(3) . . ?
O02E Ti04 S0Z 119.0(2) . . ?
O02E Ti04 O024 87.3(3) . . ?
O02E Ti04 O030 86.2(3) . . ?
O02E Ti04 O03S 152.3(4) . . ?
O030 Ti04 S0Z 32.8(2) . . ?
O032 Ti04 S0Z 133.2(2) . . ?
O032 Ti04 O01H 96.1(3) . 2_666 ?
O032 Ti04 O024 91.1(3) . . ?
O032 Ti04 O02E 107.5(3) . . ?
O032 Ti04 O030 165.3(3) . . ?
O032 Ti04 O03S 100.1(4) . . ?
O03S Ti04 S0Z 33.3(3) . . ?
O03S Ti04 O024 89.7(3) . . ?
O03S Ti04 O030 66.1(3) . . ?
O01C Ti05 Ti09 40.6(2) . . ?
O01C Ti05 O01O 92.1(3) . . ?
O01C Ti05 O021 86.7(3) . . ?
O01C Ti05 O023 165.5(3) . . ?
O01C Ti05 O02J 78.7(3) . . ?
O01M Ti05 Ti09 105.0(2) . . ?
O01M Ti05 O01C 102.0(3) . . ?
O01M Ti05 O01O 95.2(3) . . ?
O01M Ti05 O021 171.2(3) . . ?
O01M Ti05 O023 90.7(3) . . ?
O01M Ti05 O02J 90.4(3) . . ?
O01O Ti05 Ti09 131.1(2) . . ?
O01O Ti05 O021 86.3(3) . . ?
O01O Ti05 O023 93.7(3) . . ?
O01O Ti05 O02J 170.1(3) . . ?
O021 Ti05 Ti09 80.2(2) . . ?
O023 Ti05 Ti09 129.2(2) . . ?
O023 Ti05 O021 80.5(3) . . ?
O023 Ti05 O02J 94.3(3) . . ?
O02J Ti05 Ti09 39.2(2) . . ?
O02J Ti05 O021 89.4(3) . . ?
O01L Ti06 O01B 84.4(3) . . ?
O01L Ti06 O026 96.3(3) . . ?
O01L Ti06 O02B 92.2(3) . . ?
O01L Ti06 O02V 169.4(3) . . ?
O01T Ti06 O01B 174.3(3) . . ?
O01T Ti06 O01L 99.9(3) . . ?
O01T Ti06 O026 96.9(3) . . ?
O01T Ti06 O02B 93.7(3) . . ?
O01T Ti06 O02V 90.4(3) . . ?
O026 Ti06 O01B 86.3(3) . . ?
O026 Ti06 O02B 165.1(3) . . ?
O026 Ti06 O02V 84.8(3) . . ?
O02B Ti06 O01B 82.3(3) . . ?
O02B Ti06 O02V 84.6(3) . . ?
O02V Ti06 O01B 85.1(3) . . ?
O01F Ti07 Ti0B 39.48(19) . . ?
O01F Ti07 O02N 86.0(3) . . ?
O01K Ti07 Ti0B 40.01(19) . . ?
O01K Ti07 O01F 79.2(3) . . ?
O01K Ti07 O01W 91.1(3) . . ?
O01K Ti07 O02G 166.1(3) . . ?
O01K Ti07 O02N 84.0(3) . . ?
O01L Ti07 Ti0B 103.0(2) . . ?
O01L Ti07 O01F 93.7(3) . . ?
O01L Ti07 O01K 100.8(3) . . ?
O01L Ti07 O01W 96.3(3) . . ?
O01L Ti07 O02G 92.2(3) . . ?
O01L Ti07 O02N 175.0(3) . . ?
O01W Ti07 Ti0B 129.7(2) . . ?
O01W Ti07 O01F 167.3(3) . . ?
O01W Ti07 O02G 92.3(3) . . ?
O01W Ti07 O02N 84.8(3) . . ?
O02G Ti07 Ti0B 132.1(2) . . ?
O02G Ti07 O01F 95.3(3) . . ?
O02G Ti07 O02N 82.8(3) . . ?
O02N Ti07 Ti0B 79.9(2) . . ?
O01K Ti08 Ti0B 40.0(2) . . ?
O01K Ti08 O01P 78.7(3) . . ?
O01K Ti08 O01Q 91.1(3) . . ?
O01K Ti08 O02D 86.1(3) . . ?
O01K Ti08 O02P 164.7(3) . . ?
O01M Ti08 Ti0B 105.9(2) . . ?
O01M Ti08 O01K 104.6(3) . . ?
O01M Ti08 O01P 90.1(3) . . ?
O01M Ti08 O01Q 95.5(3) . . ?
O01M Ti08 O02D 169.1(3) . . ?
O01M Ti08 O02P 89.5(3) . . ?
O01P Ti08 Ti0B 39.6(2) . . ?
O01P Ti08 O02D 90.0(3) . . ?
O01Q Ti08 Ti0B 129.8(2) . . ?
O01Q Ti08 O01P 169.3(3) . . ?
O01Q Ti08 O02D 86.3(3) . . ?
O01Q Ti08 O02P 93.5(3) . . ?
O02D Ti08 Ti0B 80.9(2) . . ?
O02P Ti08 Ti0B 130.6(2) . . ?
O02P Ti08 O01P 95.6(3) . . ?
O02P Ti08 O02D 79.6(3) . . ?
Ti05 Ti09 Ti0A 69.67(6) . . ?
O01C Ti09 Ti05 35.5(2) . . ?
O01C Ti09 Ti0A 36.6(2) . . ?
O01G Ti09 Ti05 109.07(19) . . ?
O01G Ti09 Ti0A 39.66(18) . . ?
O01G Ti09 O01C 75.9(3) . . ?
O01G Ti09 O02C 82.7(3) . . ?
O01J Ti09 Ti05 99.5(2) . . ?
O01J Ti09 Ti0A 91.6(2) . . ?
O01J Ti09 O01C 87.1(3) . . ?
O01J Ti09 O01G 89.5(3) . . ?
O01J Ti09 O02C 171.7(4) . . ?
O01J Ti09 O02J 98.2(3) . . ?
O02C Ti09 Ti05 80.7(2) . . ?
O02C Ti09 Ti0A 80.7(2) . . ?
O02C Ti09 O01C 88.5(3) . . ?
O02J Ti09 Ti05 40.4(2) . . ?
O02J Ti09 Ti0A 110.1(2) . . ?
O02J Ti09 O01C 74.8(3) . . ?
O02J Ti09 O01G 149.3(3) . . ?
O02J Ti09 O02C 87.3(3) . . ?
O035 Ti09 Ti05 142.1(3) . . ?
O035 Ti09 Ti0A 145.1(3) . . ?
O035 Ti09 O01C 177.5(3) . . ?
O035 Ti09 O01G 106.0(3) . . ?
O035 Ti09 O01J 94.6(3) . . ?
O035 Ti09 O02C 90.1(3) . . ?
O035 Ti09 O02J 103.0(4) . . ?
O01C Ti0A Ti09 40.7(2) . . ?
O01C Ti0A O01G 80.2(3) . . ?
O01C Ti0A O01R 90.0(3) . . ?
O01C Ti0A O020 84.6(3) . . ?
O01C Ti0A O028 167.2(3) . . ?
O01G Ti0A Ti09 39.8(2) . . ?
O01G Ti0A O020 85.7(3) . . ?
O01R Ti0A Ti09 129.3(2) . . ?
O01R Ti0A O01G 167.5(3) . . ?
O01R Ti0A O020 85.7(3) . . ?
O01R Ti0A O028 91.7(3) . . ?
O01Y Ti0A Ti09 102.9(2) . . ?
O01Y Ti0A O01C 100.7(3) . . ?
O01Y Ti0A O01G 92.7(3) . . ?
O01Y Ti0A O01R 96.7(3) . . ?
O01Y Ti0A O020 174.1(3) . . ?
O01Y Ti0A O028 91.7(3) . . ?
O020 Ti0A Ti09 79.5(2) . . ?
O028 Ti0A Ti09 133.2(2) . . ?
O028 Ti0A O01G 96.1(3) . . ?
O028 Ti0A O020 82.8(3) . . ?
Ti08 Ti0B Ti07 70.37(6) . . ?
O01F Ti0B Ti07 39.83(19) . . ?
O01F Ti0B Ti08 109.9(2) . . ?
O01F Ti0B O01K 75.9(3) . . ?
O01F Ti0B O02F 83.8(3) . . ?
O01K Ti0B Ti07 36.4(2) . . ?
O01K Ti0B Ti08 36.1(2) . . ?
O01K Ti0B O02F 87.8(3) . . ?
O01P Ti0B Ti07 111.0(2) . . ?
O01P Ti0B Ti08 40.6(2) . . ?
O01P Ti0B O01F 150.3(3) . . ?
O01P Ti0B O01K 75.8(3) . . ?
O01P Ti0B O02F 86.3(3) . . ?
O01S Ti0B Ti07 92.6(2) . . ?
O01S Ti0B Ti08 99.7(2) . . ?
O01S Ti0B O01F 90.4(3) . . ?
O01S Ti0B O01K 88.4(3) . . ?
O01S Ti0B O01P 97.6(3) . . ?
O01S Ti0B O02F 173.8(3) . . ?
O02A Ti0B Ti07 143.8(3) . . ?
O02A Ti0B Ti08 142.5(3) . . ?
O02A Ti0B O01F 104.5(3) . . ?
O02A Ti0B O01K 177.3(3) . . ?
O02A Ti0B O01P 103.3(3) . . ?
O02A Ti0B O01S 94.2(3) . . ?
O02A Ti0B O02F 89.6(3) . . ?
O02F Ti0B Ti07 81.4(2) . . ?
O02F Ti0B Ti08 80.0(2) . . ?
O027 Ti0C O02Z 179.3(4) . . ?
O027 Ti0C O037 86.4(3) . . ?
O027 Ti0C O03J 90.7(4) . . ?
O037 Ti0C O02Z 93.5(3) . . ?
O038 Ti0C O027 100.0(3) . . ?
O038 Ti0C O02Z 79.3(3) . . ?
O038 Ti0C O037 89.8(4) . . ?
O038 Ti0C O03J 91.4(3) . . ?
O03A Ti0C O027 101.0(3) . . ?
O03A Ti0C O02Z 79.7(3) . . ?
O03A Ti0C O037 88.5(4) . . ?
O03A Ti0C O038 158.8(3) . . ?
O03A Ti0C O03J 91.4(4) . . ?
O03J Ti0C O02Z 89.5(3) . . ?
O03J Ti0C O037 177.0(3) . . ?
O01F Ti0D O01V 93.1(3) . . ?
O01F Ti0D O02B 92.0(3) . . ?
O01F Ti0D O02U 171.0(3) . . ?
O01F Ti0D O02W 94.1(3) . . ?
O022 Ti0D O01F 100.5(3) . . ?
O022 Ti0D O01V 164.6(3) . . ?
O022 Ti0D O02B 98.0(3) . . ?
O022 Ti0D O02U 88.5(3) . . ?
O022 Ti0D O02W 89.8(3) . . ?
O02B Ti0D O01V 88.8(3) . . ?
O02B Ti0D O02U 86.2(3) . . ?
O02B Ti0D O02W 169.1(3) . . ?
O02U Ti0D O01V 78.1(3) . . ?
O02W Ti0D O01V 81.8(3) . . ?
O02W Ti0D O02U 86.3(3) . . ?
O01P Ti0E O02J 90.6(3) . . ?
O01P Ti0E O02X 94.9(3) . . ?
O01P Ti0E O03E 170.3(3) . . ?
O01P Ti0E O03M 85.1(4) . . ?
O02J Ti0E O02X 94.8(3) . . ?
O02J Ti0E O03E 85.6(3) . . ?
O02J Ti0E O03M 170.0(3) . . ?
O02S Ti0E O01P 104.8(3) . . ?
O02S Ti0E O02J 104.5(4) . . ?
O02S Ti0E O02X 152.0(4) . . ?
O02S Ti0E O03E 84.8(3) . . ?
O02S Ti0E O03M 85.4(3) . . ?
O02X Ti0E O03E 76.5(3) . . ?
O02X Ti0E O03M 76.6(3) . . ?
O03M Ti0E O03E 97.1(4) . . ?
O01E Ti0F O01U 88.3(3) . . ?
O01E Ti0F O02Y 170.8(4) . . ?
O01E Ti0F O03K 85.9(3) . . ?
O01G Ti0F O01E 91.8(3) . . ?
O01G Ti0F O01U 92.6(3) . . ?
O01G Ti0F O02Y 92.6(3) . . ?
O01G Ti0F O03K 170.3(3) . . ?
O02Q Ti0F O01E 97.1(3) . . ?
O02Q Ti0F O01G 100.5(3) . . ?
O02Q Ti0F O01U 165.6(3) . . ?
O02Q Ti0F O02Y 90.0(3) . . ?
O02Q Ti0F O03K 89.2(4) . . ?
O02Y Ti0F O01U 83.4(3) . . ?
O02Y Ti0F O03K 88.3(4) . . ?
O03K Ti0F O01U 77.9(3) . . ?
O022 Ti0G O02L 166.9(3) . . ?
O022 Ti0G O02T 85.5(3) . . ?
O022 Ti0G O03I 89.8(3) . . ?
O022 Ti0G O03O 96.7(3) . . ?
O02L Ti0G O02T 82.9(3) . . ?
O038 Ti0G O022 97.4(3) . . ?
O038 Ti0G O02L 94.6(3) . . ?
O038 Ti0G O02T 175.6(4) . . ?
O038 Ti0G O03I 96.6(4) . . ?
O038 Ti0G O03O 93.1(4) . . ?
O03I Ti0G O02L 83.6(3) . . ?
O03I Ti0G O02T 86.7(3) . . ?
O03O Ti0G O02L 87.9(3) . . ?
O03O Ti0G O02T 83.3(4) . . ?
O03O Ti0G O03I 167.5(4) . . ?
O02Q Ti0H O033 96.2(3) . . ?
O02Q Ti0H O03N 167.0(4) . . ?
O02Q Ti0H O03Q 90.2(4) . . ?
O02Q Ti0H O03U 85.2(3) . . ?
O033 Ti0H O03N 88.3(4) . . ?
O033 Ti0H O03Q 167.3(4) . . ?
O033 Ti0H O03U 82.9(4) . . ?
O03A Ti0H O02Q 96.7(3) . . ?
O03A Ti0H O033 91.3(4) . . ?
O03A Ti0H O03N 95.4(4) . . ?
O03A Ti0H O03Q 98.9(4) . . ?
O03A Ti0H O03U 174.0(4) . . ?
O03N Ti0H O03U 83.3(3) . . ?
O03Q Ti0H O03N 83.2(4) . . ?
O03Q Ti0H O03U 86.8(4) . . ?
O02A Ti0I Ti0K 110.8(3) . . ?
O02A Ti0I O03O 98.5(4) . . ?
O02A Ti0I O03P 100.3(3) . . ?
O02A Ti0I O03W 167.0(4) . . ?
O02A Ti0I O03X 92.3(4) . . ?
O02A Ti0I O048 85.1(3) . . ?
O03O Ti0I Ti0K 41.0(3) . . ?
O03O Ti0I O03P 79.6(4) . . ?
O03O Ti0I O03W 93.7(4) . . ?
O03O Ti0I O03X 91.5(4) . . ?
O03O Ti0I O048 172.9(4) . . ?
O03P Ti0I Ti0K 40.1(2) . . ?
O03P Ti0I O03W 86.4(4) . . ?
O03P Ti0I O03X 165.5(3) . . ?
O03P Ti0I O048 93.8(4) . . ?
O03W Ti0I Ti0K 81.6(3) . . ?
O03X Ti0I Ti0K 128.0(2) . . ?
O03X Ti0I O03W 82.7(4) . . ?
O03X Ti0I O048 94.5(4) . . ?
O048 Ti0I Ti0K 132.0(3) . . ?
O048 Ti0I O03W 83.3(4) . . ?
O033 Ti0J Ti0M 40.6(3) . . ?
O033 Ti0J O036 79.4(4) . . ?
O033 Ti0J O03D 172.0(4) . . ?
O033 Ti0J O03T 92.3(4) . . ?
O033 Ti0J O045 93.3(4) . . ?
O035 Ti0J Ti0M 109.5(2) . . ?
O035 Ti0J O033 97.8(3) . . ?
O035 Ti0J O036 99.3(4) . . ?
O035 Ti0J O03D 86.3(3) . . ?
O035 Ti0J O03T 91.6(4) . . ?
O035 Ti0J O045 168.7(4) . . ?
O036 Ti0J Ti0M 40.2(3) . . ?
O036 Ti0J O03D 93.3(4) . . ?
O036 Ti0J O03T 167.0(3) . . ?
O036 Ti0J O045 84.9(4) . . ?
O03D Ti0J Ti0M 131.5(3) . . ?
O03D Ti0J O045 82.9(4) . . ?
O03T Ti0J Ti0M 129.0(3) . . ?
O03T Ti0J O03D 94.4(4) . . ?
O03T Ti0J O045 85.7(4) . . ?
O045 Ti0J Ti0M 80.4(3) . . ?
Ti0M Ti0K Ti0I 125.40(9) . . ?
O037 Ti0K Ti0I 106.2(2) . . ?
O037 Ti0K Ti0M 43.1(2) . . ?
O037 Ti0K O03B 172.3(4) . . ?
O037 Ti0K O03O 98.7(3) . . ?
O037 Ti0K O03P 94.3(3) . . ?
O03B Ti0K Ti0I 81.0(3) . . ?
O03B Ti0K Ti0M 130.4(3) . . ?
O03B Ti0K O03O 88.7(4) . . ?
O03H Ti0K Ti0I 128.0(3) . . ?
O03H Ti0K Ti0M 101.6(3) . . ?
O03H Ti0K O037 92.8(4) . . ?
O03H Ti0K O03B 84.6(4) . . ?
O03H Ti0K O03O 92.7(3) . . ?
O03H Ti0K O03P 167.0(4) . . ?
O03O Ti0K Ti0I 37.6(2) . . ?
O03O Ti0K Ti0M 139.0(2) . . ?
O03P Ti0K Ti0I 39.3(3) . . ?
O03P Ti0K Ti0M 90.9(3) . . ?
O03P Ti0K O03B 89.6(4) . . ?
O03P Ti0K O03O 75.5(3) . . ?
O03Y Ti0K Ti0I 131.7(3) . . ?
O03Y Ti0K Ti0M 38.8(3) . . ?
O03Y Ti0K O037 81.5(4) . . ?
O03Y Ti0K O03B 91.7(4) . . ?
O03Y Ti0K O03H 98.3(4) . . ?
O03Y Ti0K O03O 169.0(4) . . ?
O03Y Ti0K O03P 93.5(4) . . ?
O02S Ti0L O036 95.7(4) . . ?
O02S Ti0L O03P 95.6(3) . . ?
O02S Ti0L O03V 92.9(3) . . ?
O02S Ti0L O040 92.5(4) . . ?
O02S Ti0L O049 168.9(4) . . ?
O036 Ti0L O03P 98.0(4) . . ?
O036 Ti0L O03V 89.4(4) . . ?
O036 Ti0L O040 168.8(4) . . ?
O036 Ti0L O049 91.6(4) . . ?
O03P Ti0L O03V 168.2(4) . . ?
O03P Ti0L O040 88.8(4) . . ?
O03P Ti0L O049 91.6(3) . . ?
O03V Ti0L O040 82.6(4) . . ?
O03V Ti0L O049 78.8(3) . . ?
O040 Ti0L O049 79.2(4) . . ?
Ti0K Ti0M Ti0J 124.71(10) . . ?
O033 Ti0M Ti0J 36.9(3) . . ?
O033 Ti0M Ti0K 139.0(2) . . ?
O036 Ti0M Ti0J 39.7(3) . . ?
O036 Ti0M Ti0K 89.8(3) . . ?
O036 Ti0M O033 75.2(4) . . ?
O036 Ti0M O04F 90.1(4) . . ?
O037 Ti0M Ti0J 106.1(2) . . ?
O037 Ti0M Ti0K 43.3(3) . . ?
O037 Ti0M O033 99.0(3) . . ?
O037 Ti0M O036 94.0(3) . . ?
O037 Ti0M O04F 172.4(4) . . ?
O03C Ti0M Ti0J 128.5(3) . . ?
O03C Ti0M Ti0K 101.5(3) . . ?
O03C Ti0M O033 93.7(4) . . ?
O03C Ti0M O036 168.1(4) . . ?
O03C Ti0M O037 91.7(4) . . ?
O03C Ti0M O04F 85.5(4) . . ?
O03Y Ti0M Ti0J 130.7(3) . . ?
O03Y Ti0M Ti0K 38.8(3) . . ?
O03Y Ti0M O033 167.4(4) . . ?
O03Y Ti0M O036 92.2(4) . . ?
O03Y Ti0M O037 81.7(4) . . ?
O03Y Ti0M O03C 98.9(4) . . ?
O03Y Ti0M O04F 91.7(4) . . ?
O04F Ti0M Ti0J 81.1(3) . . ?
O04F Ti0M Ti0K 130.4(4) . . ?
O04F Ti0M O033 88.2(4) . . ?
O01D S0N O01Z 108.2(4) . . ?
O02K S0N O01D 110.4(5) . . ?
O02K S0N O01Z 109.5(4) . . ?
O02K S0N O02V 110.4(5) . . ?
O02V S0N O01D 109.3(4) . . ?
O02V S0N O01Z 109.0(4) . . ?
O01N P0O O01O 113.1(4) . . ?
O01N P0O O01R 107.3(4) . . ?
O01R P0O O01O 111.2(4) . . ?
O02H S0P O024 108.2(4) . . ?
O02M S0P O024 108.7(5) . . ?
O02M S0P O02H 109.6(5) . . ?
O039 S0P O024 110.6(5) . . ?
O039 S0P O02H 110.2(5) . . ?
O039 S0P O02M 109.5(5) . . ?
O01J P0Q O027 111.9(4) . . ?
O01S P0Q O01J 109.6(4) . . ?
O01S P0Q O027 112.0(4) . . ?
O01B S0R O01V 110.0(4) . . ?
O01B S0R O02G 107.6(4) . . ?
O01V S0R O02G 106.4(5) . . ?
O02I S0R O01B 111.1(5) . . ?
O02I S0R O01V 111.7(4) . . ?
O02I S0R O02G 109.8(5) . . ?
O020 S0S O021 108.8(4) . . ?
O020 S0S O02C 107.3(4) . . ?
O021 S0S O02C 107.0(5) . . ?
O03F S0S O020 111.7(5) . . ?
O03F S0S O021 110.7(5) . . ?
O03F S0S O02C 111.1(4) . . ?
O01U S0T O028 105.6(5) . . ?
O025 S0T O01U 109.9(4) . . ?
O025 S0T O028 108.5(4) . . ?
O02R S0T O01U 111.0(5) . . ?
O02R S0T O025 111.8(5) . . ?
O02R S0T O028 109.8(4) . . ?
O02F S0U O02D 107.3(4) . . ?
O02N S0U O02D 109.7(4) . . ?
O02N S0U O02F 108.2(5) . . ?
O031 S0U O02D 110.2(5) . . ?
O031 S0U O02F 110.8(5) . . ?
O031 S0U O02N 110.6(5) . . ?
O023 S0V O02P 107.7(4) . . ?
O02X S0V O023 107.3(5) . . ?
O02X S0V O02P 106.9(4) . . ?
O03G S0V O023 110.9(5) . . ?
O03G S0V O02P 111.1(5) . . ?
O03G S0V O02X 112.7(5) . . ?
O01H P0W O01Q 112.9(4) . . ?
O01H P0W O01W 107.2(4) . . ?
O01W P0W O01Q 111.9(4) . . ?
O02L S0X O03H 106.9(5) . . ?
O034 S0X O02L 110.1(5) . . ?
O034 S0X O03H 107.5(5) . . ?
O03Z S0X O02L 110.5(6) . . ?
O03Z S0X O034 112.4(5) . . ?
O03Z S0X O03H 109.2(5) . . ?
O02T S0Y O02W 109.9(5) . . ?
O02T S0Y O03X 108.8(5) . . ?
O02W S0Y O03X 107.7(5) . . ?
O03L S0Y O02T 111.9(5) . . ?
O03L S0Y O02W 109.4(5) . . ?
O03L S0Y O03X 109.0(6) . . ?
O030 S0Z Ti04 53.2(3) . . ?
O030 S0Z O03S 99.3(5) . . ?
O03S S0Z Ti04 46.1(3) . . ?
O04A S0Z Ti04 123.7(5) . . ?
O04A S0Z O030 113.1(6) . . ?
O04A S0Z O03S 108.9(6) . . ?
O04E S0Z Ti04 122.5(5) . . ?
O04E S0Z O030 111.4(6) . . ?
O04E S0Z O03S 109.9(6) . . ?
O04E S0Z O04A 113.3(6) . . ?
O03D S10 O03E 111.3(5) . . ?
O03D S10 O03V 105.6(5) . . ?
O03E S10 O03V 108.3(6) . . ?
O043 S10 O03D 110.3(6) . . ?
O043 S10 O03E 110.3(5) . . ?
O043 S10 O03V 110.9(5) . . ?
O03T S11 O02Y 106.5(5) . . ?
O03T S11 O03U 108.2(6) . . ?
O03U S11 O02Y 110.7(5) . . ?
O042 S11 O02Y 109.2(5) . . ?
O042 S11 O03T 110.7(6) . . ?
O042 S11 O03U 111.5(5) . . ?
O040 S12 O03M 107.8(6) . . ?
O044 S12 O03M 111.2(5) . . ?
O044 S12 O040 110.8(6) . . ?
O044 S12 O048 110.5(6) . . ?
O048 S12 O03M 110.0(5) . . ?
O048 S12 O040 106.5(5) . . ?
O03K S13 O03Q 106.7(5) . . ?
O047 S13 O03K 108.7(5) . . ?
O047 S13 O03Q 109.3(6) . . ?
O04G S13 O03K 110.2(6) . . ?
O04G S13 O03Q 108.9(6) . . ?
O04G S13 O047 112.9(7) . . ?
O03N S14 O03C 107.8(5) . . ?
O041 S14 O03C 106.9(6) . . ?
O041 S14 O03N 109.9(6) . . ?
O041 S14 O04K 112.7(6) . . ?
O04K S14 O03C 109.4(6) . . ?
O04K S14 O03N 109.9(6) . . ?
O03I S15 O02U 106.5(5) . . ?
O03I S15 O04L 107.5(6) . . ?
O04J S15 O02U 111.5(6) . . ?
O04J S15 O03I 109.9(6) . . ?
O04J S15 O04L 112.8(8) . . ?
O04L S15 O02U 108.4(5) . . ?
O03B S16 O03W 106.4(5) . . ?
O04B S16 O03B 109.0(6) . . ?
O04B S16 O03W 110.4(6) . . ?
O04B S16 O04D 112.4(6) . . ?
O04D S16 O03B 109.5(6) . . ?
O04D S16 O03W 109.0(7) . . ?
O03R S17 Ti03 46.8(3) . . ?
O046 S17 Ti03 52.7(4) . . ?
O046 S17 O03R 99.5(5) . . ?
O04M S17 Ti03 122.0(4) . . ?
O04M S17 O03R 110.1(7) . . ?
O04M S17 O046 111.3(6) . . ?
O04M S17 O04N 113.1(6) . . ?
O04N S17 Ti03 124.5(5) . . ?
O04N S17 O03R 109.6(6) . . ?
O04N S17 O046 112.4(7) . . ?
O029 P18 O01X 110.9(4) . . ?
O02E P18 O01X 111.7(5) . . ?
O02E P18 O029 112.1(5) . . ?
O04C S19 O045 110.9(6) . . ?
O04C S19 O04F 109.2(7) . . ?
O04C S19 O04I 111.0(7) . . ?
O04F S19 O045 106.6(5) . . ?
O04I S19 O045 109.8(7) . . ?
O04I S19 O04F 109.3(7) . . ?
O0 S1AB O03J 109.1(5) . . ?
O0 S1AB O2 109.6(5) . . ?
O2 S1AB O03J 109.0(5) . . ?
O3B S1AB O0 109.9(6) . . ?
O3B S1AB O03J 109.3(5) . . ?
O3B S1AB O2 109.9(6) . . ?
S0R O01B Ti06 131.2(5) . . ?
Ti05 O01C Ti09 103.9(3) . . ?
Ti05 O01C Ti0A 141.9(4) . . ?
Ti0A O01C Ti09 102.7(3) . . ?
S0N O01D Ti01 131.8(4) . . ?
Ti0F O01E Ti02 136.5(4) . . ?
Ti0B O01F Ti07 100.7(3) . . ?
Ti0D O01F Ti07 129.2(4) . . ?
Ti0D O01F Ti0B 127.0(4) . . ?
Ti0A O01G Ti09 100.5(3) . . ?
Ti0F O01G Ti09 126.9(3) . . ?
Ti0F O01G Ti0A 130.3(4) . . ?
P0W O01H Ti04 140.9(5) . 2_666 ?
Ti01 O01I Ti02 148.4(5) . . ?
P0Q O01J Ti09 153.4(5) . . ?
Ti07 O01K Ti0B 103.6(3) . . ?
Ti08 O01K Ti07 142.6(4) . . ?
Ti08 O01K Ti0B 103.9(3) . . ?
Ti07 O01L Ti06 143.9(4) . . ?
Ti05 O01M Ti08 143.1(4) . . ?
P0O O01N Ti03 140.1(5) . 2_666 ?
P0O O01O Ti05 132.7(4) . . ?
Ti0B O01P Ti08 99.8(3) . . ?
Ti0E O01P Ti08 127.5(4) . . ?
Ti0E O01P Ti0B 131.8(4) . . ?
P0W O01Q Ti08 132.2(4) . . ?
P0O O01R Ti0A 132.7(5) . . ?
P0Q O01S Ti0B 153.0(5) . . ?
Ti06 O01T Ti01 149.0(4) . . ?
S0T O01U Ti0F 130.1(4) . . ?
S0R O01V Ti0D 128.9(4) . . ?
P0W O01W Ti07 131.6(5) . . ?
P18 O01X Ti03 130.4(5) . . ?
P18A O01X Ti03 129.2(6) . . ?
Ti0A O01Y Ti02 143.5(4) . . ?
S0N O01Z Ti03 133.5(5) . . ?
S0S O020 Ti0A 124.9(4) . . ?
S0S O021 Ti05 124.2(4) . . ?
Ti0D O022 Ti0G 143.2(4) . . ?
S0V O023 Ti05 129.2(4) . . ?
S0P O024 Ti04 135.1(5) . . ?
S0T O025 Ti02 130.5(5) . . ?
Ti03 O026 Ti06 147.7(4) . . ?
P0Q O027 Ti0C 148.7(5) . . ?
S0T O028 Ti0A 126.6(4) . . ?
P18 O029 Ti01 168.5(6) . . ?
P18A O029 Ti01 157.0(7) . . ?
Ti0B O02A Ti0I 159.2(5) . . ?
Ti0D O02B Ti06 138.4(4) . . ?
S0S O02C Ti09 123.9(4) . . ?
S0U O02D Ti08 124.0(4) . . ?
P18 O02E Ti04 126.2(5) . . ?
P18A O02E Ti04 133.2(6) . . ?
S0U O02F Ti0B 122.9(4) . . ?
S0R O02G Ti07 127.2(4) . . ?
S0P O02H Ti02 126.9(4) . . ?
Ti09 O02J Ti05 100.4(3) . . ?
Ti0E O02J Ti05 127.4(4) . . ?
Ti0E O02J Ti09 130.8(4) . . ?
S0X O02L Ti0G 128.7(5) . . ?
S0P O02M Ti01 133.3(5) . . ?
S0U O02N Ti07 123.4(4) . . ?
S0V O02P Ti08 128.4(5) . . ?
Ti0F O02Q Ti0H 142.5(5) . . ?
Ti0E O02S Ti0L 142.1(5) . . ?
S0Y O02T Ti0G 125.3(4) . . ?
S15 O02U Ti0D 125.5(5) . . ?
S0N O02V Ti06 126.9(4) . . ?
S0Y O02W Ti0D 129.1(5) . . ?
S0V O02X Ti0E 132.2(5) . . ?
S11 O02Y Ti0F 129.3(5) . . ?
S0Z O030 Ti04 94.0(4) . . ?
Ti04 O032 Ti02 148.8(4) . . ?
Ti0H O033 Ti0M 121.7(4) . . ?
Ti0J O033 Ti0H 132.9(4) . . ?
Ti0J O033 Ti0M 102.6(5) . . ?
Ti09 O035 Ti0J 157.9(4) . . ?
Ti0J O036 Ti0M 100.1(4) . . ?
Ti0L O036 Ti0J 129.8(4) . . ?
Ti0L O036 Ti0M 128.8(4) . . ?
Ti0K O037 Ti0C 132.1(4) . . ?
Ti0M O037 Ti0C 131.3(5) . . ?
Ti0M O037 Ti0K 93.6(4) . . ?
Ti0G O038 Ti0C 152.6(5) . . ?
Ti0H O03A Ti0C 154.5(5) . . ?
S16 O03B Ti0K 129.3(5) . . ?
S14 O03C Ti0M 142.0(6) . . ?
S10 O03D Ti0J 138.8(6) . . ?
S10 O03E Ti0E 134.4(5) . . ?
S0X O03H Ti0K 143.0(5) . . ?
S15 O03I Ti0G 132.2(5) . . ?
S1AB O03J Ti0C 139.6(7) . . ?
S1AA O03J Ti0C 175.2(6) . . ?
S13 O03K Ti0F 127.0(5) . . ?
S12 O03M Ti0E 135.0(5) . . ?
S14 O03N Ti0H 125.8(5) . . ?
Ti0G O03O Ti0K 122.9(4) . . ?
Ti0I O03O Ti0G 132.5(4) . . ?
Ti0I O03O Ti0K 101.5(4) . . ?
Ti0I O03P Ti0K 100.6(4) . . ?
Ti0L O03P Ti0I 130.8(4) . . ?
Ti0L O03P Ti0K 127.5(5) . . ?
S13 O03Q Ti0H 131.9(5) . . ?
S17 O03R Ti03 99.2(6) . . ?
S0Z O03S Ti04 100.6(4) . . ?
S11 O03T Ti0J 139.0(5) . . ?
S11 O03U Ti0H 126.4(5) . . ?
S10 O03V Ti0L 125.2(5) . . ?
S16 O03W Ti0I 129.2(6) . . ?
S0Y O03X Ti0I 139.1(6) . . ?
Ti0M O03Y Ti0K 102.4(4) . . ?
S12 O040 Ti0L 125.7(6) . . ?
S19 O045 Ti0J 130.3(6) . . ?
S17 O046 Ti03 93.7(5) . . ?
S12 O048 Ti0I 138.4(7) . . ?
S19 O04F Ti0M 128.0(6) . . ?
C04U N04H C04W 107.8(12) . . ?
C04U N04H C051 124.0(12) . . ?
C04W N04H C051 128.1(13) . . ?
C04U N04O C04X 107.6(12) . . ?
C04U N04O C05J 128.2(13) . . ?
C04X N04O C05J 124.2(14) . . ?
C04Y N04Q C05I 125.4(14) . . ?
C057 N04Q C04Y 108.3(15) . . ?
C057 N04Q C05I 126.3(16) . . ?
C050 N04R C05X 107.5(17) . . ?
C050 N04R C06D 123.6(17) . . ?
C05X N04R C06D 128.4(19) . . ?
C050 N04S C05F 106.5(17) . . ?
C050 N04S C06K 122.9(17) . . ?
C05F N04S C06K 129.5(18) . . ?
C04Y N04T C055 105.5(16) . . ?
C04Y N04T C05P 129.2(16) . . ?
C055 N04T C05P 125.1(15) . . ?
N04H C04U N04O 110.2(13) . . ?
N04H C04U H04U 124.9 . . ?
N04O C04U H04U 124.9 . . ?
N04H C04W H04W 126.0 . . ?
C04X C04W N04H 108.0(14) . . ?
C04X C04W H04W 126.0 . . ?
N04O C04X H04X 126.8 . . ?
C04W C04X N04O 106.4(14) . . ?
C04W C04X H04X 126.8 . . ?
N04Q C04Y H04Y 124.4 . . ?
N04T C04Y N04Q 111.3(15) . . ?
N04T C04Y H04Y 124.4 . . ?
C054 C04Z H04Z 125.6 . . ?
C054 C04Z N059 109(2) . . ?
N059 C04Z H04Z 125.6 . . ?
N04R C050 N04S 110.4(17) . . ?
N04R C050 H050 124.8 . . ?
N04S C050 H050 124.8 . . ?
N04H C051 H05A 109.5 . . ?
N04H C051 H05B 109.5 . . ?
N04H C051 C058 110.5(11) . . ?
H05A C051 H05B 108.1 . . ?
C058 C051 H05A 109.5 . . ?
C058 C051 H05B 109.5 . . ?
C054 N052 C06L 123(2) . . ?
C05H N052 C054 109(2) . . ?
C05H N052 C06L 127(2) . . ?
C05U N053 C06B 125(3) . . ?
C05U N053 C074 106(3) . . ?
C074 N053 C06B 129(3) . . ?
C04Z C054 N052 105(2) . . ?
C04Z C054 H054 127.3 . . ?
N052 C054 H054 127.3 . . ?
N04T C055 H055 125.5 . . ?
C057 C055 N04T 109.0(15) . . ?
C057 C055 H055 125.5 . . ?
C05R N056 C05V 122(2) . . ?
C06F N056 C05R 98(3) . . ?
C06F N056 C05V 140(3) . . ?
N04Q C057 C055 105.9(17) . . ?
N04Q C057 H057 127.0 . . ?
C055 C057 H057 127.0 . . ?
C051 C058 H05C 109.5 . . ?
C051 C058 H05D 109.5 . . ?
C051 C058 H05E 109.5 . . ?
H05C C058 H05D 109.5 . . ?
H05C C058 H05E 109.5 . . ?
H05D C058 H05E 109.5 . . ?
C04Z N059 C17 124(2) . . ?
C05H N059 C04Z 103.5(18) . . ?
C05H N059 C17 132(2) . . ?
C05U N05C C05Y 103(2) . . ?
C05U N05C C078 127(3) . . ?
C05Y N05C C078 130(3) . . ?
C05K N05D C061 108(2) . . ?
C05K N05D C13 120(3) . . ?
C061 N05D C13 132(3) . . ?
C05T N05E C06Q 107(2) . . ?
C05T N05E C26 123(2) . . ?
C26 N05E C06Q 130(2) . . ?
N04S C05F H05F 126.3 . . ?
C05X C05F N04S 107(2) . . ?
C05X C05F H05F 126.3 . . ?
C05T N05G C06T 121(2) . . ?
C064 N05G C05T 110(2) . . ?
C064 N05G C06T 128(3) . . ?
N052 C05H N059 111(2) . . ?
N052 C05H H05O 124.5 . . ?
N059 C05H H05O 124.5 . . ?
N04Q C05I H05J 109.5 . . ?
N04Q C05I H05K 109.5 . . ?
N04Q C05I H05L 109.5 . . ?
H05J C05I H05K 109.5 . . ?
H05J C05I H05L 109.5 . . ?
H05K C05I H05L 109.5 . . ?
N04O C05J H05G 109.5 . . ?
N04O C05J H05H 109.5 . . ?
N04O C05J H05I 109.5 . . ?
H05G C05J H05H 109.5 . . ?
H05G C05J H05I 109.5 . . ?
H05H C05J H05I 109.5 . . ?
N05D C05K H05V 126.8 . . ?
N05D C05K C05Z 106(3) . . ?
C05Z C05K H05V 126.8 . . ?
N065 C05N H05P 126.6 . . ?
C06F C05N H05P 126.6 . . ?
C06F C05N N065 107(3) . . ?
N04T C05P H05M 109.0 . . ?
N04T C05P H05N 109.0 . . ?
N04T C05P C060 112.8(17) . . ?
H05M C05P H05N 107.8 . . ?
C060 C05P H05M 109.0 . . ?
C060 C05P H05N 109.0 . . ?
C05Z N05Q C072 127(3) . . ?
C061 N05Q C05Z 103(2) . . ?
C061 N05Q C072 130(2) . . ?
N056 C05R H05R 126.2 . . ?
N065 C05R N056 108(2) . . ?
N065 C05R H05R 126.2 . . ?
N05E C05T H05W 126.9 . . ?
N05G C05T N05E 106(2) . . ?
N05G C05T H05W 126.9 . . ?
N053 C05U N05C 112(3) . . ?
N053 C05U H05U 124.0 . . ?
N05C C05U H05U 124.0 . . ?
N056 C05V H05Q 109.5 . . ?
N056 C05V H05S 109.5 . . ?
N056 C05V H05T 109.5 . . ?
H05Q C05V H05S 109.5 . . ?
H05Q C05V H05T 109.5 . . ?
H05S C05V H05T 109.5 . . ?
N04R C05X H05X 125.9 . . ?
C05F C05X N04R 108(2) . . ?
C05F C05X H05X 125.9 . . ?
N05C C05Y H05Y 125.9 . . ?
C074 C05Y N05C 108(3) . . ?
C074 C05Y H05Y 125.9 . . ?
C05K C05Z H05Z 125.8 . . ?
N05Q C05Z C05K 108(3) . . ?
N05Q C05Z H05Z 125.8 . . ?
C05P C060 H06H 109.5 . . ?
C05P C060 H06I 109.5 . . ?
C05P C060 H06J 109.5 . . ?
H06H C060 H06I 109.5 . . ?
H06H C060 H06J 109.5 . . ?
H06I C060 H06J 109.5 . . ?
N05D C061 H061 123.2 . . ?
N05Q C061 N05D 114(2) . . ?
N05Q C061 H061 123.2 . . ?
N05G C064 H064 123.4 . . ?
C06Q C064 N05G 113(3) . . ?
C06Q C064 H064 123.4 . . ?
C05N N065 C077 133(3) . . ?
C05R N065 C05N 111(3) . . ?
C05R N065 C077 115(3) . . ?
N053 C06B H06N 109.6 . . ?
N053 C06B H06O 107.9 . . ?
N053 C06B H06P 110.9 . . ?
H06N C06B H06O 109.5 . . ?
H06N C06B H06P 109.5 . . ?
H06O C06B H06P 109.5 . . ?
N04R C06D H06A 109.0 . . ?
N04R C06D H06B 109.0 . . ?
N04R C06D H06C 107.0 . . ?
N04R C06D H06D 107.0 . . ?
N04R C06D C07I 113.0(19) . . ?
N04R C06D C07J 121(3) . . ?
H06A C06D H06B 107.8 . . ?
H06C C06D H06D 106.7 . . ?
C07I C06D H06A 109.0 . . ?
C07I C06D H06B 109.0 . . ?
C07J C06D H06C 107.0 . . ?
C07J C06D H06D 107.0 . . ?
N056 C06F H06T 121.9 . . ?
C05N C06F N056 116(3) . . ?
C05N C06F H06T 121.9 . . ?
N04S C06K H06E 109.5 . . ?
N04S C06K H06F 109.5 . . ?
N04S C06K H06G 109.5 . . ?
H06E C06K H06F 109.5 . . ?
H06E C06K H06G 109.5 . . ?
H06F C06K H06G 109.5 . . ?
N052 C06L H06K 109.6 . . ?
N052 C06L H06L 111.9 . . ?
N052 C06L H06M 106.9 . . ?
H06K C06L H06L 109.4 . . ?
H06K C06L H06M 109.5 . . ?
H06L C06L H06M 109.5 . . ?
N05E C06Q H06U 128.2 . . ?
C064 C06Q N05E 104(3) . . ?
C064 C06Q H06U 128.2 . . ?
N05G C06T H06V 107.4 . . ?
N05G C06T H06W 110.8 . . ?
N05G C06T H06X 110.2 . . ?
H06V C06T H06W 109.5 . . ?
H06V C06T H06X 109.5 . . ?
H06W C06T H06X 109.4 . . ?
H06Y C06X H 109.5 . . ?
H06Y C06X HA 109.5 . . ?
H C06X HA 109.5 . . ?
C26 C06X H06Y 109.5 . . ?
C26 C06X H 109.5 . . ?
C26 C06X HA 109.5 . . ?
H06Q C06Z H06R 109.5 . . ?
H06Q C06Z H06S 109.5 . . ?
H06R C06Z H06S 109.5 . . ?
C078 C06Z H06Q 109.5 . . ?
C078 C06Z H06R 109.5 . . ?
C078 C06Z H06S 109.5 . . ?
N05Q C072 H07N 109.5 . . ?
N05Q C072 H07O 109.5 . . ?
N05Q C072 H07P 109.5 . . ?
H07N C072 H07O 109.5 . . ?
H07N C072 H07P 109.5 . . ?
H07O C072 H07P 109.5 . . ?
N053 C074 H074 124.7 . . ?
C05Y C074 N053 111(3) . . ?
C05Y C074 H074 124.7 . . ?
N065 C077 H07I 110.0 . . ?
N065 C077 H07J 110.0 . . ?
N065 C077 C07E 108(3) . . ?
H07I C077 H07J 108.4 . . ?
C07E C077 H07I 110.0 . . ?
C07E C077 H07J 110.0 . . ?
N05C C078 C06Z 91(2) . . ?
N05C C078 H07G 113.4 . . ?
N05C C078 H07H 113.4 . . ?
C06Z C078 H07G 113.4 . . ?
C06Z C078 H07H 113.4 . . ?
H07G C078 H07H 110.7 . . ?
C077 C07E H07K 109.6 . . ?
C077 C07E H07L 108.9 . . ?
C077 C07E H07M 110.1 . . ?
H07K C07E H07L 109.4 . . ?
H07K C07E H07M 109.5 . . ?
H07L C07E H07M 109.4 . . ?
C06D C07I H07A 110.9 . . ?
C06D C07I H07B 114.0 . . ?
C06D C07I H07C 103.3 . . ?
H07A C07I H07B 109.5 . . ?
H07A C07I H07C 109.5 . . ?
H07B C07I H07C 109.5 . . ?
N05E C26 C06X 109(2) . . ?
N05E C26 H26A 109.8 . . ?
N05E C26 H26B 109.8 . . ?
C06X C26 H26A 109.8 . . ?
C06X C26 H26B 109.8 . . ?
H26A C26 H26B 108.2 . . ?
S1AB O3B Ti01 146(2) . . ?
H1AA C1AA H1AB 109.4 . . ?
H1AA C1AA H1AC 109.4 . . ?
H1AB C1AA H1AC 109.5 . . ?
C17 C1AA H1AA 105.6 . . ?
C17 C1AA H1AB 111.9 . . ?
C17 C1AA H1AC 111.0 . . ?
N059 C17 C1AA 111.6(18) . . ?
N059 C17 H17A 109.3 . . ?
N059 C17 H17B 109.3 . . ?
C1AA C17 H17A 109.3 . . ?
C1AA C17 H17B 109.3 . . ?
H17A C17 H17B 108.0 . . ?
N05D C13 H13A 108.0 . . ?
N05D C13 H13B 108.0 . . ?
N05D C13 C33 117(3) . . ?
H13A C13 H13B 107.3 . . ?
C33 C13 H13A 108.0 . . ?
C33 C13 H13B 108.0 . . ?
C13 C33 H33A 104.9 . . ?
C13 C33 H33B 112.3 . . ?
C13 C33 H33C 111.2 . . ?
H33A C33 H33B 109.5 . . ?
H33A C33 H33C 109.4 . . ?
H33B C33 H33C 109.5 . . ?
C06D C07J H07D 112.5 . . ?
C06D C07J H07E 103.2 . . ?
C06D C07J H07F 112.7 . . ?
H07D C07J H07E 109.5 . . ?
H07D C07J H07F 109.4 . . ?
H07E C07J H07F 109.4 . . ?
O01X P18A O029 110.0(8) . . ?
O02E P18A O01X 113.4(8) . . ?
O02E P18A O029 111.6(7) . . ?
C5 N1 C10 130(3) . . ?
C5 N1 C14 123(3) . . ?
C14 N1 C10 105(2) . . ?
N1 C5 H5A 110.2 . . ?
N1 C5 H5B 108.8 . . ?
N1 C5 H5C 109.5 . . ?
H5A C5 H5B 109.5 . . ?
H5A C5 H5C 109.4 . . ?
H5B C5 H5C 109.5 . . ?
C14 N8 C0AA 113(3) . . ?
C14 N8 C2AA 126(3) . . ?
C2AA N8 C0AA 120(2) . . ?
N1 C10 H10 125.8 . . ?
N1 C10 C0AA 108(3) . . ?
C0AA C10 H10 125.8 . . ?
N8 C0AA C10 100(3) . . ?
N8 C0AA H0AA 130.0 . . ?
C10 C0AA H0AA 130.0 . . ?
N1 C14 H14 123.5 . . ?
N8 C14 N1 113(3) . . ?
N8 C14 H14 123.5 . . ?
N8 C2AA H2AA 105.7 . . ?
N8 C2AA H2AB 105.7 . . ?
N8 C2AA C3AA 127(3) . . ?
H2AA C2AA H2AB 106.1 . . ?
C3AA C2AA H2AA 105.7 . . ?
C3AA C2AA H2AB 105.7 . . ?
C2AA C3AA H3AA 109.5 . . ?
C2AA C3AA H3AB 109.5 . . ?
C2AA C3AA H3AC 109.5 . . ?
H3AA C3AA H3AB 109.5 . . ?
H3AA C3AA H3AC 109.5 . . ?
H3AB C3AA H3AC 109.5 . . ?
O03J S1AA O2 109.8(5) . . ?
O03J S1AA O3A 105.2(11) . . ?
O03J S1AA O1 114.1(6) . . ?
O3A S1AA O2 107.1(12) . . ?
O1 S1AA O2 111.9(6) . . ?
O1 S1AA O3A 108.3(10) . . ?
S1AA O1 Ti01 168.0(8) . . ?

loop_
_geom_bond_atom_site_label_1
_geom_bond_atom_site_label_2
_geom_bond_distance
_geom_bond_site_symmetry_2
_geom_bond_publ_flag
Ti01 O01D 2.095(7) . ?
Ti01 O01I 1.801(7) . ?
Ti01 O01T 1.826(7) . ?
Ti01 O029 1.892(7) . ?
Ti01 O02M 2.108(8) . ?
Ti01 O3B 1.995(14) . ?
Ti01 O1 1.939(7) . ?
Ti02 O01E 1.997(7) . ?
Ti02 O01I 1.832(7) . ?
Ti02 O01Y 1.825(7) . ?
Ti02 O025 2.163(7) . ?
Ti02 O02H 2.091(8) . ?
Ti02 O032 1.939(7) . ?
Ti03 S17 2.702(3) . ?
Ti03 O01N 1.960(7) 2_666 ?
Ti03 O01X 1.965(7) . ?
Ti03 O01Z 2.035(7) . ?
Ti03 O026 1.744(8) . ?
Ti03 O03R 1.994(8) . ?
Ti03 O046 2.155(9) . ?
Ti04 S0Z 2.715(3) . ?
Ti04 O01H 1.972(7) 2_666 ?
Ti04 O024 2.025(7) . ?
Ti04 O02E 1.973(8) . ?
Ti04 O030 2.179(8) . ?
Ti04 O032 1.734(8) . ?
Ti04 O03S 1.991(8) . ?
Ti05 Ti09 3.094(2) . ?
Ti05 O01C 1.850(7) . ?
Ti05 O01M 1.795(7) . ?
Ti05 O01O 1.918(7) . ?
Ti05 O021 2.100(7) . ?
Ti05 O023 2.002(8) . ?
Ti05 O02J 2.039(7) . ?
Ti06 O01B 2.192(7) . ?
Ti06 O01L 1.853(7) . ?
Ti06 O01T 1.806(7) . ?
Ti06 O026 1.925(7) . ?
Ti06 O02B 1.990(7) . ?
Ti06 O02V 2.072(7) . ?
Ti07 Ti0B 3.092(3) . ?
Ti07 O01F 2.015(7) . ?
Ti07 O01K 1.886(7) . ?
Ti07 O01L 1.771(7) . ?
Ti07 O01W 1.971(7) . ?
Ti07 O02G 1.989(8) . ?
Ti07 O02N 2.180(8) . ?
Ti08 Ti0B 3.089(2) . ?
Ti08 O01K 1.874(7) . ?
Ti08 O01M 1.802(7) . ?
Ti08 O01P 2.039(7) . ?
Ti08 O01Q 1.946(7) . ?
Ti08 O02D 2.097(8) . ?
Ti08 O02P 2.021(8) . ?
Ti09 Ti0A 3.102(3) . ?
Ti09 O01C 2.075(7) . ?
Ti09 O01G 2.021(8) . ?
Ti09 O01J 1.910(7) . ?
Ti09 O02C 2.027(7) . ?
Ti09 O02J 1.988(8) . ?
Ti09 O035 1.791(7) . ?
Ti0A O01C 1.895(7) . ?
Ti0A O01G 2.014(6) . ?
Ti0A O01R 1.961(7) . ?
Ti0A O01Y 1.800(7) . ?
Ti0A O020 2.142(8) . ?
Ti0A O028 1.984(7) . ?
Ti0B O01F 2.000(7) . ?
Ti0B O01K 2.045(7) . ?
Ti0B O01P 1.998(7) . ?
Ti0B O01S 1.914(8) . ?
Ti0B O02A 1.790(7) . ?
Ti0B O02F 2.068(8) . ?
Ti0C O027 1.907(7) . ?
Ti0C O02Z 2.095(7) . ?
Ti0C O037 1.984(9) . ?
Ti0C O038 1.871(8) . ?
Ti0C O03A 1.871(9) . ?
Ti0C O03J 1.933(7) . ?
Ti0D O01F 1.909(7) . ?
Ti0D O01V 2.094(8) . ?
Ti0D O022 1.741(7) . ?
Ti0D O02B 1.945(8) . ?
Ti0D O02U 2.083(8) . ?
Ti0D O02W 2.068(8) . ?
Ti0E O01P 1.915(7) . ?
Ti0E O02J 1.926(8) . ?
Ti0E O02S 1.799(8) . ?
Ti0E O02X 2.036(8) . ?
Ti0E O03E 2.136(9) . ?
Ti0E O03M 2.119(9) . ?
Ti0F O01E 1.981(7) . ?
Ti0F O01G 1.878(7) . ?
Ti0F O01U 2.084(8) . ?
Ti0F O02Q 1.747(8) . ?
Ti0F O02Y 2.053(8) . ?
Ti0F O03K 2.066(8) . ?
Ti0G O022 1.880(7) . ?
Ti0G O02L 2.050(7) . ?
Ti0G O02T 2.162(9) . ?
Ti0G O038 1.764(8) . ?
Ti0G O03I 2.010(8) . ?
Ti0G O03O 1.954(8) . ?
Ti0H O02Q 1.885(7) . ?
Ti0H O033 1.969(10) . ?
Ti0H O03A 1.752(8) . ?
Ti0H O03N 2.054(8) . ?
Ti0H O03Q 2.008(10) . ?
Ti0H O03U 2.157(8) . ?
Ti0I Ti0K 3.031(3) . ?
Ti0I O02A 1.813(7) . ?
Ti0I O03O 1.885(8) . ?
Ti0I O03P 1.954(9) . ?
Ti0I O03W 2.066(9) . ?
Ti0I O03X 1.987(10) . ?
Ti0I O048 2.042(9) . ?
Ti0J Ti0M 3.044(3) . ?
Ti0J O033 1.871(8) . ?
Ti0J O035 1.811(7) . ?
Ti0J O036 1.973(9) . ?
Ti0J O03D 2.052(9) . ?
Ti0J O03T 2.010(11) . ?
Ti0J O045 2.071(9) . ?
Ti0K Ti0M 2.854(4) . ?
Ti0K O037 1.960(9) . ?
Ti0K O03B 2.015(9) . ?
Ti0K O03H 1.959(8) . ?
Ti0K O03O 2.028(9) . ?
Ti0K O03P 1.986(8) . ?
Ti0K O03Y 1.831(9) . ?
Ti0L O02S 1.817(8) . ?
Ti0L O036 1.898(10) . ?
Ti0L O03P 1.919(8) . ?
Ti0L O03V 2.023(8) . ?
Ti0L O040 2.039(10) . ?
Ti0L O049 2.124(8) . ?
Ti0M O033 2.029(9) . ?
Ti0M O036 1.997(8) . ?
Ti0M O037 1.953(8) . ?
Ti0M O03C 1.952(9) . ?
Ti0M O03Y 1.829(10) . ?
Ti0M O04F 2.027(9) . ?
S0N O01D 1.492(7) . ?
S0N O01Z 1.515(8) . ?
S0N O02K 1.444(8) . ?
S0N O02V 1.486(8) . ?
P0O O01N 1.526(7) . ?
P0O O01O 1.541(8) . ?
P0O O01R 1.533(8) . ?
S0P O024 1.504(8) . ?
S0P O02H 1.486(8) . ?
S0P O02M 1.469(8) . ?
S0P O039 1.449(8) . ?
P0Q O01J 1.518(7) . ?
P0Q O01S 1.515(8) . ?
P0Q O027 1.542(7) . ?
S0R O01B 1.462(8) . ?
S0R O01V 1.493(8) . ?
S0R O02G 1.523(7) . ?
S0R O02I 1.431(7) . ?
S0S O020 1.470(9) . ?
S0S O021 1.499(8) . ?
S0S O02C 1.506(8) . ?
S0S O03F 1.436(7) . ?
S0T O01U 1.496(8) . ?
S0T O025 1.471(7) . ?
S0T O028 1.525(7) . ?
S0T O02R 1.440(8) . ?
S0U O02D 1.496(8) . ?
S0U O02F 1.491(9) . ?
S0U O02N 1.485(8) . ?
S0U O031 1.459(8) . ?
S0V O023 1.488(8) . ?
S0V O02P 1.501(8) . ?
S0V O02X 1.482(8) . ?
S0V O03G 1.430(8) . ?
P0W O01H 1.509(8) . ?
P0W O01Q 1.538(8) . ?
P0W O01W 1.533(7) . ?
S0X O02L 1.490(9) . ?
S0X O034 1.467(9) . ?
S0X O03H 1.517(9) . ?
S0X O03Z 1.454(8) . ?
S0Y O02T 1.484(9) . ?
S0Y O02W 1.494(8) . ?
S0Y O03L 1.433(9) . ?
S0Y O03X 1.517(9) . ?
S0Z O030 1.474(9) . ?
S0Z O03S 1.516(10) . ?
S0Z O04A 1.453(10) . ?
S0Z O04E 1.439(10) . ?
S10 O03D 1.476(11) . ?
S10 O03E 1.486(9) . ?
S10 O03V 1.491(9) . ?
S10 O043 1.434(9) . ?
S11 O02Y 1.501(9) . ?
S11 O03T 1.482(11) . ?
S11 O03U 1.489(9) . ?
S11 O042 1.433(8) . ?
S12 O03M 1.497(8) . ?
S12 O040 1.490(11) . ?
S12 O044 1.436(10) . ?
S12 O048 1.490(10) . ?
S13 O03K 1.510(9) . ?
S13 O03Q 1.523(11) . ?
S13 O047 1.457(9) . ?
S13 O04G 1.431(11) . ?
S14 O03C 1.521(11) . ?
S14 O03N 1.509(10) . ?
S14 O041 1.452(10) . ?
S14 O04K 1.453(8) . ?
S15 O02U 1.527(9) . ?
S15 O03I 1.491(8) . ?
S15 O04J 1.407(10) . ?
S15 O04L 1.505(12) . ?
S16 O03B 1.512(10) . ?
S16 O03W 1.513(10) . ?
S16 O04B 1.451(11) . ?
S16 O04D 1.457(10) . ?
S17 O03R 1.532(12) . ?
S17 O046 1.499(10) . ?
S17 O04M 1.445(11) . ?
S17 O04N 1.450(11) . ?
P18 O01X 1.512(7) . ?
P18 O029 1.509(7) . ?
P18 O02E 1.502(8) . ?
S19 O045 1.503(10) . ?
S19 O04C 1.457(15) . ?
S19 O04F 1.494(10) . ?
S19 O04I 1.461(11) . ?
S1AB O0 1.506(7) . ?
S1AB O03J 1.519(8) . ?
S1AB O2 1.508(8) . ?
S1AB O3B 1.505(8) . ?
O01X P18A 1.501(12) . ?
O029 P18A 1.536(12) . ?
O02E P18A 1.484(12) . ?
O03J S1AA 1.484(7) . ?
N04H C04U 1.310(19) . ?
N04H C04W 1.357(19) . ?
N04H C051 1.460(2) . ?
N04O C04U 1.324(19) . ?
N04O C04X 1.37(2) . ?
N04O C05J 1.460(2) . ?
N04Q C04Y 1.35(3) . ?
N04Q C057 1.31(2) . ?
N04Q C05I 1.460(2) . ?
N04R C050 1.28(2) . ?
N04R C05X 1.37(3) . ?
N04R C06D 1.460(2) . ?
N04S C050 1.31(2) . ?
N04S C05F 1.39(3) . ?
N04S C06K 1.460(2) . ?
N04T C04Y 1.28(2) . ?
N04T C055 1.37(2) . ?
N04T C05P 1.460(2) . ?
C04U H04U 0.9300 . ?
C04W H04W 0.9300 . ?
C04W C04X 1.35(2) . ?
C04X H04X 0.9300 . ?
C04Y H04Y 0.9300 . ?
C04Z H04Z 0.9300 . ?
C04Z C054 1.27(3) . ?
C04Z N059 1.45(3) . ?
C050 H050 0.9300 . ?
C051 H05A 0.9700 . ?
C051 H05B 0.9700 . ?
C051 C058 1.540(2) . ?
N052 C054 1.43(3) . ?
N052 C05H 1.26(3) . ?
N052 C06L 1.460(2) . ?
N053 C05U 1.29(4) . ?
N053 C06B 1.460(2) . ?
N053 C074 1.32(3) . ?
C054 H054 0.9300 . ?
C055 H055 0.9300 . ?
C055 C057 1.37(3) . ?
N056 C05R 1.45(4) . ?
N056 C05V 1.460(2) . ?
N056 C06F 1.39(3) . ?
C057 H057 0.9300 . ?
C058 H05C 0.9600 . ?
C058 H05D 0.9600 . ?
C058 H05E 0.9600 . ?
N059 C05H 1.32(3) . ?
N059 C17 1.460(2) . ?
N05C C05U 1.30(3) . ?
N05C C05Y 1.40(4) . ?
N05C C078 1.460(2) . ?
N05D C05K 1.32(4) . ?
N05D C061 1.350(2) . ?
N05D C13 1.460(2) . ?
N05E C05T 1.37(3) . ?
N05E C06Q 1.49(4) . ?
N05E C26 1.460(2) . ?
C05F H05F 0.9300 . ?
C05F C05X 1.28(3) . ?
N05G C05T 1.36(3) . ?
N05G C064 1.31(3) . ?
N05G C06T 1.460(2) . ?
C05H H05O 0.9300 . ?
C05I H05J 0.9600 . ?
C05I H05K 0.9600 . ?
C05I H05L 0.9600 . ?
C05J H05G 0.9600 . ?
C05J H05H 0.9600 . ?
C05J H05I 0.9600 . ?
C05K H05V 0.9300 . ?
C05K C05Z 1.44(4) . ?
C05N H05P 0.9300 . ?
C05N N065 1.32(3) . ?
C05N C06F 1.23(5) . ?
C05P H05M 0.9700 . ?
C05P H05N 0.9700 . ?
C05P C060 1.540(2) . ?
N05Q C05Z 1.41(4) . ?
N05Q C061 1.350(2) . ?
N05Q C072 1.460(2) . ?
C05R H05R 0.9300 . ?
C05R N065 1.31(4) . ?
C05T H05W 0.9300 . ?
C05U H05U 0.9300 . ?
C05V H05Q 0.9600 . ?
C05V H05S 0.9600 . ?
C05V H05T 0.9600 . ?
C05X H05X 0.9300 . ?
C05Y H05Y 0.9300 . ?
C05Y C074 1.25(4) . ?
C05Z H05Z 0.9300 . ?
C060 H06H 0.9600 . ?
C060 H06I 0.9600 . ?
C060 H06J 0.9600 . ?
C061 H061 0.9300 . ?
C064 H064 0.9300 . ?
C064 C06Q 1.31(4) . ?
N065 C077 1.460(2) . ?
C06B H06N 0.9596 . ?
C06B H06O 0.9601 . ?
C06B H06P 0.9598 . ?
C06D H06A 0.9700 . ?
C06D H06B 0.9700 . ?
C06D H06C 0.9700 . ?
C06D H06D 0.9700 . ?
C06D C07I 1.540(2) . ?
C06D C07J 1.53(2) . ?
C06F H06T 0.9300 . ?
C06K H06E 0.9600 . ?
C06K H06F 0.9600 . ?
C06K H06G 0.9600 . ?
C06L H06K 0.9606 . ?
C06L H06L 0.9601 . ?
C06L H06M 0.9596 . ?
C06Q H06U 0.9300 . ?
C06T H06V 0.9600 . ?
C06T H06W 0.9601 . ?
C06T H06X 0.9599 . ?
C06X H06Y 0.9600 . ?
C06X H 0.9600 . ?
C06X HA 0.9600 . ?
C06X C26 1.540(2) . ?
C06Z H06Q 0.9600 . ?
C06Z H06R 0.9600 . ?
C06Z H06S 0.9600 . ?
C06Z C078 1.540(2) . ?
C072 H07N 0.9600 . ?
C072 H07O 0.9600 . ?
C072 H07P 0.9600 . ?
C074 H074 0.9300 . ?
C077 H07I 0.9700 . ?
C077 H07J 0.9700 . ?
C077 C07E 1.540(2) . ?
C078 H07G 0.9700 . ?
C078 H07H 0.9700 . ?
C07E H07K 0.9593 . ?
C07E H07L 0.9607 . ?
C07E H07M 0.9604 . ?
C07I H07A 0.9599 . ?
C07I H07B 0.9604 . ?
C07I H07C 0.9595 . ?
C26 H26A 0.9700 . ?
C26 H26B 0.9700 . ?
O2 S1AA 1.528(7) . ?
C1AA H1AA 0.9607 . ?
C1AA H1AB 0.9598 . ?
C1AA H1AC 0.9604 . ?
C1AA C17 1.540(2) . ?
C17 H17A 0.9700 . ?
C17 H17B 0.9700 . ?
C13 H13A 0.9700 . ?
C13 H13B 0.9700 . ?
C13 C33 1.53(4) . ?
C33 H33A 0.9605 . ?
C33 H33B 0.9600 . ?
C33 H33C 0.9606 . ?
C07J H07D 0.9596 . ?
C07J H07E 0.9597 . ?
C07J H07F 0.9612 . ?
N1 C5 1.22(3) . ?
N1 C10 1.44(4) . ?
N1 C14 1.36(3) . ?
C5 H5A 0.9604 . ?
C5 H5B 0.9600 . ?
C5 H5C 0.9600 . ?
N8 C0AA 1.44(4) . ?
N8 C14 1.30(3) . ?
N8 C2AA 1.40(3) . ?
C10 H10 0.9300 . ?
C10 C0AA 1.52(4) . ?
C0AA H0AA 0.9300 . ?
C14 H14 0.9300 . ?
C2AA H2AA 0.9700 . ?
C2AA H2AB 0.9700 . ?
C2AA C3AA 1.540(2) . ?
C3AA H3AA 0.9600 . ?
C3AA H3AB 0.9600 . ?
C3AA H3AC 0.9600 . ?
S1AA O3A 1.515(9) . ?
S1AA O1 1.503(7) . ?

loop_
_geom_torsion_atom_site_label_1
_geom_torsion_atom_site_label_2
_geom_torsion_atom_site_label_3
_geom_torsion_atom_site_label_4
_geom_torsion
_geom_torsion_site_symmetry_1
_geom_torsion_site_symmetry_2
_geom_torsion_site_symmetry_3
_geom_torsion_site_symmetry_4
_geom_torsion_publ_flag
Ti01 O029 P18A O01X -122.5(14) . . . . ?
Ti01 O029 P18A O02E 110.8(15) . . . . ?
Ti03 O01X P18A O029 44.5(11) . . . . ?
Ti03 O01X P18A O02E 170.2(6) . . . . ?
Ti04 O02E P18A O01X -157.2(7) . . . . ?
Ti04 O02E P18A O029 -32.3(12) . . . . ?
Ti05 Ti09 O035 Ti0J 78.1(15) . . . . ?
Ti07 Ti0B O02A Ti0I 71.5(14) . . . . ?
Ti08 Ti0B O02A Ti0I -76.1(14) . . . . ?
Ti09 Ti05 O01C Ti0A 132.9(8) . . . . ?
Ti09 Ti05 O01M Ti08 -93.9(6) . . . . ?
Ti09 Ti0A O01C Ti05 -133.2(8) . . . . ?
Ti09 Ti0A O01Y Ti02 88.5(7) . . . . ?
Ti0A Ti09 O035 Ti0J -70.5(16) . . . . ?
Ti0B Ti07 O01K Ti08 136.4(8) . . . . ?
Ti0B Ti07 O01L Ti06 -87.4(6) . . . . ?
Ti0B Ti08 O01K Ti07 -136.3(8) . . . . ?
Ti0B Ti08 O01M Ti05 94.1(6) . . . . ?
Ti0I Ti0K O03Y Ti0M 97.4(5) . . . . ?
Ti0J Ti0M O03Y Ti0K -97.4(4) . . . . ?
Ti0K Ti0I O02A Ti0B 178.6(12) . . . . ?
Ti0K Ti0I O03O Ti0G 159.5(8) . . . . ?
Ti0M Ti0J O033 Ti0H -160.5(8) . . . . ?
Ti0M Ti0J O035 Ti09 178.2(13) . . . . ?
S0Z Ti04 O032 Ti02 72.1(9) . . . . ?
S17 Ti03 O026 Ti06 -72.1(9) . . . . ?
O01B Ti06 O01L Ti07 -43.1(7) . . . . ?
O01B S0R O01V Ti0D -53.8(7) . . . . ?
O01B S0R O02G Ti07 55.2(7) . . . . ?
O01C Ti05 O01M Ti08 -135.6(6) . . . . ?
O01C Ti0A O01Y Ti02 130.1(7) . . . . ?
O01D Ti01 O01I Ti02 -18(2) . . . . ?
O01D Ti01 O01T Ti06 17.9(8) . . . . ?
O01D Ti01 O029 P18 -155(3) . . . . ?
O01D Ti01 O029 P18A 42.5(15) . . . . ?
O01D S0N O01Z Ti03 105.1(6) . . . . ?
O01D S0N O02V Ti06 -57.3(6) . . . . ?
O01E Ti02 O01I Ti01 108.3(8) . . . . ?
O01E Ti02 O01Y Ti0A -40.4(7) . . . . ?
O01E Ti0F O01G Ti09 -104.9(4) . . . . ?
O01E Ti0F O01G Ti0A 54.8(5) . . . . ?
O01E Ti0F O02Q Ti0H -116.7(7) . . . . ?
O01F Ti07 O01K Ti08 142.0(7) . . . . ?
O01F Ti07 O01K Ti0B 5.6(3) . . . . ?
O01F Ti07 O01L Ti06 -48.6(7) . . . . ?
O01F Ti0B O02A Ti0I 80.3(13) . . . . ?
O01F Ti0D O022 Ti0G -149.6(7) . . . . ?
O01G Ti09 O035 Ti0J -79.2(14) . . . . ?
O01G Ti0A O01C Ti05 -139.6(7) . . . . ?
O01G Ti0A O01C Ti09 -6.4(3) . . . . ?
O01G Ti0A O01Y Ti02 49.6(7) . . . . ?
O01G Ti0F O02Q Ti0H 150.1(7) . . . . ?
O01H Ti04 O032 Ti02 171.0(8) 2_666 . . . ?
O01H P0W O01Q Ti08 166.9(5) . . . . ?
O01H P0W O01W Ti07 -168.6(5) . . . . ?
O01I Ti01 O01T Ti06 -161.8(7) . . . . ?
O01I Ti01 O029 P18 35(3) . . . . ?
O01I Ti01 O029 P18A -127.0(15) . . . . ?
O01I Ti02 O01Y Ti0A -134.7(7) . . . . ?
O01J Ti09 O035 Ti0J -170.0(14) . . . . ?
O01J P0Q O01S Ti0B 79.2(10) . . . . ?
O01J P0Q O027 Ti0C 117.5(9) . . . . ?
O01K Ti07 O01L Ti06 -128.3(6) . . . . ?
O01K Ti08 O01M Ti05 135.6(6) . . . . ?
O01L Ti06 O01T Ti01 159.6(7) . . . . ?
O01L Ti07 O01K Ti08 -126.3(6) . . . . ?
O01L Ti07 O01K Ti0B 97.3(3) . . . . ?
O01M Ti05 O01C Ti09 99.2(3) . . . . ?
O01M Ti05 O01C Ti0A -127.8(6) . . . . ?
O01M Ti08 O01K Ti07 126.2(6) . . . . ?
O01M Ti08 O01K Ti0B -97.5(3) . . . . ?
O01N Ti03 O026 Ti06 -169.2(8) 2_666 . . . ?
O01N P0O O01O Ti05 -163.3(5) . . . . ?
O01N P0O O01R Ti0A 168.3(5) . . . . ?
O01O Ti05 O01C Ti09 -165.0(3) . . . . ?
O01O Ti05 O01C Ti0A -32.1(6) . . . . ?
O01O Ti05 O01M Ti08 131.1(6) . . . . ?
O01O P0O O01N Ti03 -59.2(7) . . . 2_666 ?
O01O P0O O01R Ti0A 44.2(7) . . . . ?
O01P Ti08 O01K Ti07 -146.7(7) . . . . ?
O01P Ti08 O01K Ti0B -10.4(3) . . . . ?
O01P Ti08 O01M Ti05 57.3(7) . . . . ?
O01P Ti0B O02A Ti0I -89.3(13) . . . . ?
O01P Ti0E O02S Ti0L 132.3(8) . . . . ?
O01Q Ti08 O01K Ti07 30.3(7) . . . . ?
O01Q Ti08 O01K Ti0B 166.6(3) . . . . ?
O01Q Ti08 O01M Ti05 -131.8(6) . . . . ?
O01Q P0W O01H Ti04 67.5(8) . . . 2_666 ?
O01Q P0W O01W Ti07 -44.3(7) . . . . ?
O01R Ti0A O01C Ti05 32.5(6) . . . . ?
O01R Ti0A O01C Ti09 165.8(3) . . . . ?
O01R Ti0A O01Y Ti02 -138.5(7) . . . . ?
O01R P0O O01N Ti03 177.8(6) . . . 2_666 ?
O01R P0O O01O Ti05 -42.5(7) . . . . ?
O01S Ti0B O02A Ti0I 171.8(13) . . . . ?
O01S P0Q O01J Ti09 -82.4(11) . . . . ?
O01S P0Q O027 Ti0C -119.0(9) . . . . ?
O01T Ti01 O01I Ti02 159.9(7) . . . . ?
O01T Ti01 O029 P18 -66(3) . . . . ?
O01T Ti01 O029 P18A 131.1(15) . . . . ?
O01T Ti06 O01L Ti07 133.1(7) . . . . ?
O01U Ti0F O01G Ti09 166.7(4) . . . . ?
O01U Ti0F O01G Ti0A -33.6(5) . . . . ?
O01U Ti0F O02Q Ti0H -5(2) . . . . ?
O01U S0T O025 Ti02 -62.0(6) . . . . ?
O01U S0T O028 Ti0A 61.5(6) . . . . ?
O01V Ti0D O022 Ti0G 1.4(19) . . . . ?
O01V S0R O01B Ti06 61.2(7) . . . . ?
O01V S0R O02G Ti07 -62.7(7) . . . . ?
O01W Ti07 O01K Ti08 -29.7(7) . . . . ?
O01W Ti07 O01K Ti0B -166.0(3) . . . . ?
O01W Ti07 O01L Ti06 139.3(7) . . . . ?
O01W P0W O01H Ti04 -168.8(7) . . . 2_666 ?
O01W P0W O01Q Ti08 45.8(7) . . . . ?
O01X Ti03 O026 Ti06 99.9(8) . . . . ?
O01X P18 O029 Ti01 129(2) . . . . ?
O01X P18 O02E Ti04 176.8(5) . . . . ?
O01Y Ti02 O01I Ti01 -157.9(8) . . . . ?
O01Y Ti0A O01C Ti05 129.4(6) . . . . ?
O01Y Ti0A O01C Ti09 -97.3(3) . . . . ?
O01Z Ti03 O026 Ti06 12.6(8) . . . . ?
O01Z S0N O01D Ti01 -68.1(7) . . . . ?
O01Z S0N O02V Ti06 60.7(6) . . . . ?
O020 Ti0A O01C Ti05 -53.1(6) . . . . ?
O020 Ti0A O01C Ti09 80.2(3) . . . . ?
O020 S0S O021 Ti05 -65.0(6) . . . . ?
O020 S0S O02C Ti09 58.6(7) . . . . ?
O021 Ti05 O01C Ti09 -78.9(3) . . . . ?
O021 Ti05 O01C Ti0A 54.1(6) . . . . ?
O021 S0S O020 Ti0A 66.8(6) . . . . ?
O021 S0S O02C Ti09 -58.0(7) . . . . ?
O022 Ti0G O038 Ti0C -60.1(11) . . . . ?
O023 Ti05 O01C Ti09 -51.1(13) . . . . ?
O023 Ti05 O01C Ti0A 81.8(14) . . . . ?
O023 Ti05 O01M Ti08 37.3(7) . . . . ?
O023 S0V O02P Ti08 -56.7(7) . . . . ?
O023 S0V O02X Ti0E 56.2(8) . . . . ?
O024 Ti04 O032 Ti02 -13.4(8) . . . . ?
O024 S0P O02H Ti02 -61.9(7) . . . . ?
O024 S0P O02M Ti01 72.4(8) . . . . ?
O025 Ti02 O01Y Ti0A 42.1(7) . . . . ?
O025 S0T O01U Ti0F 53.3(7) . . . . ?
O025 S0T O028 Ti0A -56.3(7) . . . . ?
O026 Ti06 O01L Ti07 -128.7(7) . . . . ?
O026 Ti06 O01T Ti01 62.0(8) . . . . ?
O027 Ti0C O038 Ti0G 33.1(11) . . . . ?
O027 Ti0C O03A Ti0H -27.3(13) . . . . ?
O027 P0Q O01J Ti09 42.4(12) . . . . ?
O027 P0Q O01S Ti0B -45.7(11) . . . . ?
O028 Ti0A O01C Ti05 -65.3(16) . . . . ?
O028 Ti0A O01C Ti09 68.0(14) . . . . ?
O028 Ti0A O01Y Ti02 -46.6(7) . . . . ?
O028 S0T O01U Ti0F -63.6(7) . . . . ?
O028 S0T O025 Ti02 53.0(6) . . . . ?
O029 Ti01 O01I Ti02 68.8(8) . . . . ?
O029 Ti01 O01T Ti06 -68.9(8) . . . . ?
O029 P18 O01X Ti03 -38.2(8) . . . . ?
O029 P18 O02E Ti04 51.7(7) . . . . ?
O02A Ti0I O03O Ti0G 47.5(6) . . . . ?
O02A Ti0I O03O Ti0K -112.0(4) . . . . ?
O02B Ti06 O01L Ti07 39.0(7) . . . . ?
O02B Ti06 O01T Ti01 -107.5(8) . . . . ?
O02B Ti0D O022 Ti0G 116.9(7) . . . . ?
O02C Ti09 O035 Ti0J 3.3(14) . . . . ?
O02C S0S O020 Ti0A -48.7(6) . . . . ?
O02C S0S O021 Ti05 50.7(6) . . . . ?
O02D Ti08 O01K Ti07 -55.9(6) . . . . ?
O02D Ti08 O01K Ti0B 80.4(3) . . . . ?
O02D Ti08 O01M Ti05 -33(2) . . . . ?
O02D S0U O02F Ti0B 59.3(7) . . . . ?
O02D S0U O02N Ti07 -66.7(6) . . . . ?
O02E Ti04 O032 Ti02 -100.9(8) . . . . ?
O02E P18 O01X Ti03 -164.0(6) . . . . ?
O02E P18 O029 Ti01 -106(3) . . . . ?
O02F Ti0B O02A Ti0I -3.2(13) . . . . ?
O02F S0U O02D Ti08 -50.9(7) . . . . ?
O02F S0U O02N Ti07 50.1(6) . . . . ?
O02G Ti07 O01K Ti08 74.4(14) . . . . ?
O02G Ti07 O01K Ti0B -62.0(13) . . . . ?
O02G Ti07 O01L Ti06 46.8(7) . . . . ?
O02G S0R O01B Ti06 -54.3(7) . . . . ?
O02G S0R O01V Ti0D 62.4(7) . . . . ?
O02H Ti02 O01I Ti01 25.1(8) . . . . ?
O02H S0P O024 Ti04 21.7(8) . . . . ?
O02H S0P O02M Ti01 -45.7(8) . . . . ?
O02I S0R O01B Ti06 -174.6(5) . . . . ?
O02I S0R O01V Ti0D -177.7(5) . . . . ?
O02I S0R O02G Ti07 176.3(5) . . . . ?
O02J Ti05 O01C Ti09 11.2(3) . . . . ?
O02J Ti05 O01C Ti0A 144.1(7) . . . . ?
O02J Ti05 O01M Ti08 -57.1(7) . . . . ?
O02J Ti09 O035 Ti0J 90.5(14) . . . . ?
O02J Ti0E O02S Ti0L -133.0(8) . . . . ?
O02K S0N O01D Ti01 172.1(6) . . . . ?
O02K S0N O01Z Ti03 -134.5(6) . . . . ?
O02K S0N O02V Ti06 -179.0(5) . . . . ?
O02L Ti0G O022 Ti0D 13(2) . . . . ?
O02L Ti0G O038 Ti0C 125.2(10) . . . . ?
O02L S0X O03H Ti0K -7.1(11) . . . . ?
O02M Ti01 O01I Ti02 -17.9(8) . . . . ?
O02M Ti01 O01T Ti06 7(2) . . . . ?
O02M Ti01 O029 P18 125(3) . . . . ?
O02M Ti01 O029 P18A -37.9(15) . . . . ?
O02M S0P O024 Ti04 -97.3(7) . . . . ?
O02M S0P O02H Ti02 56.5(6) . . . . ?
O02N Ti07 O01K Ti08 55.0(6) . . . . ?
O02N Ti07 O01K Ti0B -81.4(3) . . . . ?
O02N S0U O02D Ti08 66.4(6) . . . . ?
O02N S0U O02F Ti0B -58.9(6) . . . . ?
O0 S1AB O03J Ti0C -5.8(12) . . . . ?
O0 S1AB O3B Ti01 20(2) . . . . ?
O02P Ti08 O01K Ti07 -77.4(14) . . . . ?
O02P Ti08 O01K Ti0B 59.0(13) . . . . ?
O02P Ti08 O01M Ti05 -38.3(7) . . . . ?
O02P S0V O023 Ti05 54.8(6) . . . . ?
O02P S0V O02X Ti0E -59.1(8) . . . . ?
O02Q Ti0F O01G Ti09 -7.4(5) . . . . ?
O02Q Ti0F O01G Ti0A 152.4(5) . . . . ?
O02Q Ti0H O03A Ti0C 54.4(12) . . . . ?
O02R S0T O01U Ti0F 177.4(6) . . . . ?
O02R S0T O025 Ti02 174.2(5) . . . . ?
O02R S0T O028 Ti0A -178.7(5) . . . . ?
O02S Ti0L O036 Ti0J -45.2(6) . . . . ?
O02S Ti0L O036 Ti0M 119.7(5) . . . . ?
O02T Ti0G O022 Ti0D 40.9(8) . . . . ?
O02T S0Y O02W Ti0D 39.2(8) . . . . ?
O02T S0Y O03X Ti0I -23.3(9) . . . . ?
O02U Ti0D O022 Ti0G 30.9(8) . . . . ?
O02U S15 O03I Ti0G 40.5(8) . . . . ?
O02V Ti06 O01L Ti07 -33(2) . . . . ?
O02V Ti06 O01T Ti01 -22.9(8) . . . . ?
O02V S0N O01D Ti01 50.5(7) . . . . ?
O02V S0N O01Z Ti03 -13.6(7) . . . . ?
O02W Ti0D O022 Ti0G -55.4(8) . . . . ?
O02W S0Y O02T Ti0G -63.4(7) . . . . ?
O02W S0Y O03X Ti0I 95.8(8) . . . . ?
O02X Ti0E O02S Ti0L -1.0(14) . . . . ?
O02X S0V O023 Ti05 -60.0(7) . . . . ?
O02X S0V O02P Ti08 58.3(7) . . . . ?
O02Y Ti0F O01G Ti09 83.2(5) . . . . ?
O02Y Ti0F O01G Ti0A -117.1(5) . . . . ?
O02Y Ti0F O02Q Ti0H 57.4(8) . . . . ?
O02Y S11 O03T Ti0J -96.9(8) . . . . ?
O02Y S11 O03U Ti0H 61.0(9) . . . . ?
O02Z Ti0C O038 Ti0G -146.8(11) . . . . ?
O02Z Ti0C O03A Ti0H 152.6(12) . . . . ?
O030 Ti04 O032 Ti02 56.6(17) . . . . ?
O030 S0Z O03S Ti04 -0.6(5) . . . . ?
O031 S0U O02D Ti08 -171.6(5) . . . . ?
O031 S0U O02F Ti0B 179.7(5) . . . . ?
O031 S0U O02N Ti07 171.5(5) . . . . ?
O032 Ti02 O01I Ti01 -59.6(8) . . . . ?
O032 Ti02 O01Y Ti0A 128.5(7) . . . . ?
O033 Ti0H O02Q Ti0F -124.1(8) . . . . ?
O033 Ti0H O03A Ti0C -42.0(12) . . . . ?
O033 Ti0J O035 Ti09 138.1(14) . . . . ?
O033 Ti0M O03Y Ti0K -87.6(17) . . . . ?
O034 S0X O02L Ti0G 75.6(7) . . . . ?
O034 S0X O03H Ti0K -125.3(9) . . . . ?
O035 Ti0J O033 Ti0H -49.5(7) . . . . ?
O035 Ti0J O033 Ti0M 111.0(4) . . . . ?
O036 Ti0J O033 Ti0H -147.6(6) . . . . ?
O036 Ti0J O033 Ti0M 12.9(3) . . . . ?
O036 Ti0J O035 Ti09 -141.5(14) . . . . ?
O036 Ti0L O02S Ti0E 131.7(8) . . . . ?
O036 Ti0M O03Y Ti0K -87.0(4) . . . . ?
O037 Ti0C O038 Ti0G -53.2(10) . . . . ?
O037 Ti0C O03A Ti0H 58.8(12) . . . . ?
O037 Ti0K O03Y Ti0M -6.7(4) . . . . ?
O037 Ti0M O03Y Ti0K 6.7(4) . . . . ?
O038 Ti0C O03A Ti0H 144.5(10) . . . . ?
O038 Ti0G O022 Ti0D -142.4(7) . . . . ?
O039 S0P O024 Ti04 142.5(7) . . . . ?
O039 S0P O02H Ti02 177.0(5) . . . . ?
O039 S0P O02M Ti01 -166.7(6) . . . . ?
O03A Ti0C O038 Ti0G -138.7(10) . . . . ?
O03A Ti0H O02Q Ti0F 143.9(8) . . . . ?
O03B Ti0K O03Y Ti0M 176.9(4) . . . . ?
O03B S16 O03W Ti0I 33.5(9) . . . . ?
O03C Ti0M O03Y Ti0K 97.2(4) . . . . ?
O03C S14 O03N Ti0H 41.9(8) . . . . ?
O03D Ti0J O035 Ti09 -48.7(14) . . . . ?
O03D S10 O03E Ti0E -71.4(9) . . . . ?
O03D S10 O03V Ti0L 63.4(8) . . . . ?
O03E Ti0E O02S Ti0L -48.9(8) . . . . ?
O03E S10 O03D Ti0J 90.7(8) . . . . ?
O03E S10 O03V Ti0L -56.0(9) . . . . ?
O03F S0S O020 Ti0A -170.7(5) . . . . ?
O03F S0S O021 Ti05 171.9(5) . . . . ?
O03F S0S O02C Ti09 -178.9(6) . . . . ?
O03G S0V O023 Ti05 176.6(6) . . . . ?
O03G S0V O02P Ti08 -178.4(5) . . . . ?
O03G S0V O02X Ti0E 178.5(6) . . . . ?
O03H Ti0K O03Y Ti0M -98.3(4) . . . . ?
O03H S0X O02L Ti0G -40.9(8) . . . . ?
O03I Ti0G O022 Ti0D -45.8(8) . . . . ?
O03I Ti0G O038 Ti0C -150.8(10) . . . . ?
O03I S15 O02U Ti0D -65.2(7) . . . . ?
O03J Ti0C O038 Ti0G 124.0(10) . . . . ?
O03J Ti0C O03A Ti0H -118.2(12) . . . . ?
O03J S1AB O3B Ti01 139.3(18) . . . . ?
O03J S1AA O1 Ti01 -174(4) . . . . ?
O03K Ti0F O02Q Ti0H -31.0(8) . . . . ?
O03K S13 O03Q Ti0H -39.2(8) . . . . ?
O03L S0Y O02T Ti0G 174.7(6) . . . . ?
O03L S0Y O02W Ti0D 162.4(6) . . . . ?
O03L S0Y O03X Ti0I -145.6(7) . . . . ?
O03M Ti0E O02S Ti0L 48.6(8) . . . . ?
O03M S12 O040 Ti0L 55.9(7) . . . . ?
O03M S12 O048 Ti0I -91.8(9) . . . . ?
O03N Ti0H O02Q Ti0F -14(2) . . . . ?
O03N Ti0H O03A Ti0C -130.4(12) . . . . ?
O03N S14 O03C Ti0M 9.8(10) . . . . ?
O03O Ti0G O022 Ti0D 123.5(8) . . . . ?
O03O Ti0G O038 Ti0C 37.1(11) . . . . ?
O03O Ti0I O02A Ti0B -140.8(13) . . . . ?
O03O Ti0K O03Y Ti0M 85(2) . . . . ?
O03P Ti0I O02A Ti0B 138.3(13) . . . . ?
O03P Ti0I O03O Ti0G 146.5(6) . . . . ?
O03P Ti0I O03O Ti0K -13.1(3) . . . . ?
O03P Ti0K O03Y Ti0M 87.1(4) . . . . ?
O03P Ti0L O02S Ti0E -129.7(8) . . . . ?
O03P Ti0L O036 Ti0J -141.6(5) . . . . ?
O03P Ti0L O036 Ti0M 23.2(5) . . . . ?
O03Q Ti0H O02Q Ti0F 44.9(8) . . . . ?
O03Q Ti0H O03A Ti0C 145.6(12) . . . . ?
O03Q S13 O03K Ti0F 63.6(7) . . . . ?
O03R Ti03 O026 Ti06 -75.0(8) . . . . ?
O03R S17 O046 Ti03 1.2(5) . . . . ?
O03S Ti04 O032 Ti02 76.5(8) . . . . ?
O03S S0Z O030 Ti04 0.5(5) . . . . ?
O03T Ti0J O033 Ti0H 42.5(6) . . . . ?
O03T Ti0J O033 Ti0M -157.0(4) . . . . ?
O03T Ti0J O035 Ti09 45.6(14) . . . . ?
O03T S11 O02Y Ti0F 82.5(8) . . . . ?
O03T S11 O03U Ti0H -55.4(8) . . . . ?
O03U Ti0H O02Q Ti0F -41.8(8) . . . . ?
O03U S11 O02Y Ti0F -34.9(9) . . . . ?
O03U S11 O03T Ti0J 22.1(9) . . . . ?
O03V Ti0L O02S Ti0E 42.1(9) . . . . ?
O03V Ti0L O036 Ti0J 47.7(5) . . . . ?
O03V Ti0L O036 Ti0M -147.4(5) . . . . ?
O03V S10 O03D Ti0J -26.7(9) . . . . ?
O03V S10 O03E Ti0E 44.3(10) . . . . ?
O03W Ti0I O02A Ti0B 18(3) . . . . ?
O03W Ti0I O03O Ti0G -127.8(6) . . . . ?
O03W Ti0I O03O Ti0K 72.6(4) . . . . ?
O03W S16 O03B Ti0K -43.8(9) . . . . ?
O03X Ti0I O02A Ti0B -49.0(13) . . . . ?
O03X Ti0I O03O Ti0G -45.1(6) . . . . ?
O03X Ti0I O03O Ti0K 155.4(4) . . . . ?
O03X S0Y O02T Ti0G 54.2(7) . . . . ?
O03X S0Y O02W Ti0D -79.2(7) . . . . ?
O03Z S0X O02L Ti0G -159.6(6) . . . . ?
O03Z S0X O03H Ti0K 112.5(9) . . . . ?
O040 Ti0L O02S Ti0E -40.6(8) . . . . ?
O040 Ti0L O036 Ti0J 91.5(18) . . . . ?
O040 Ti0L O036 Ti0M -103.6(18) . . . . ?
O040 S12 O03M Ti0E -42.3(9) . . . . ?
O040 S12 O048 Ti0I 24.7(10) . . . . ?
O041 S14 O03C Ti0M 127.9(9) . . . . ?
O041 S14 O03N Ti0H -74.3(8) . . . . ?
O042 S11 O02Y Ti0F -158.0(7) . . . . ?
O042 S11 O03T Ti0J 144.6(7) . . . . ?
O042 S11 O03U Ti0H -177.3(7) . . . . ?
O043 S10 O03D Ti0J -146.5(7) . . . . ?
O043 S10 O03E Ti0E 165.8(8) . . . . ?
O043 S10 O03V Ti0L -177.1(7) . . . . ?
O044 S12 O03M Ti0E -163.8(8) . . . . ?
O044 S12 O040 Ti0L 177.8(6) . . . . ?
O044 S12 O048 Ti0I 145.0(8) . . . . ?
O045 Ti0J O033 Ti0H 128.3(6) . . . . ?
O045 Ti0J O033 Ti0M -71.2(4) . . . . ?
O045 Ti0J O035 Ti09 -30(3) . . . . ?
O045 S19 O04F Ti0M 45.6(11) . . . . ?
O046 Ti03 O026 Ti06 -55(2) . . . . ?
O046 S17 O03R Ti03 -1.4(6) . . . . ?
O047 S13 O03K Ti0F -54.2(9) . . . . ?
O047 S13 O03Q Ti0H 78.1(8) . . . . ?
O048 Ti0I O02A Ti0B 45.3(13) . . . . ?
O048 S12 O03M Ti0E 73.4(9) . . . . ?
O048 S12 O040 Ti0L -62.0(8) . . . . ?
O049 Ti0L O02S Ti0E 1(3) . . . . ?
O049 Ti0L O036 Ti0J 126.5(5) . . . . ?
O049 Ti0L O036 Ti0M -68.6(5) . . . . ?
O04A S0Z O030 Ti04 115.7(6) . . . . ?
O04A S0Z O03S Ti04 -119.0(5) . . . . ?
O04B S16 O03B Ti0K 75.2(8) . . . . ?
O04B S16 O03W Ti0I -84.6(8) . . . . ?
O04C S19 O045 Ti0J 85.2(9) . . . . ?
O04C S19 O04F Ti0M -74.2(10) . . . . ?
O04D S16 O03B Ti0K -161.5(7) . . . . ?
O04D S16 O03W Ti0I 151.5(7) . . . . ?
O04E S0Z O030 Ti04 -115.3(5) . . . . ?
O04E S0Z O03S Ti04 116.3(6) . . . . ?
O04F Ti0M O03Y Ti0K -177.1(5) . . . . ?
O04F S19 O045 Ti0J -33.6(11) . . . . ?
O04G S13 O03K Ti0F -178.4(7) . . . . ?
O04G S13 O03Q Ti0H -158.1(7) . . . . ?
N04H C04W C04X N04O 0(2) . . . . ?
O04I S19 O045 Ti0J -151.8(9) . . . . ?
O04I S19 O04F Ti0M 164.2(9) . . . . ?
O04J S15 O02U Ti0D 175.0(7) . . . . ?
O04J S15 O03I Ti0G 161.4(8) . . . . ?
O04K S14 O03C Ti0M -109.7(9) . . . . ?
O04K S14 O03N Ti0H 161.1(7) . . . . ?
O04L S15 O02U Ti0D 50.2(8) . . . . ?
O04L S15 O03I Ti0G -75.5(9) . . . . ?
O04M S17 O03R Ti03 115.6(6) . . . . ?
O04M S17 O046 Ti03 -114.8(6) . . . . ?
O04N S17 O03R Ti03 -119.4(6) . . . . ?
O04N S17 O046 Ti03 117.1(6) . . . . ?
N04S C05F C05X N04R 2(3) . . . . ?
N04T C055 C057 N04Q -1(2) . . . . ?
C04U N04H C04W C04X 0(2) . . . . ?
C04U N04H C051 C058 133.6(16) . . . . ?
C04U N04O C04X C04W 0(2) . . . . ?
C04W N04H C04U N04O 0.0(18) . . . . ?
C04W N04H C051 C058 -47(2) . . . . ?
C04X N04O C04U N04H -0.1(19) . . . . ?
C04Y N04Q C057 C055 -1(2) . . . . ?
C04Y N04T C055 C057 2(2) . . . . ?
C04Y N04T C05P C060 -67(3) . . . . ?
C04Z N059 C05H N052 14(3) . . . . ?
C04Z N059 C17 C1AA -151(2) . . . . ?
C050 N04R C05X C05F -1(3) . . . . ?
C050 N04R C06D C07I -128(2) . . . . ?
C050 N04R C06D C07J 115(4) . . . . ?
C050 N04S C05F C05X -3(3) . . . . ?
C051 N04H C04U N04O 179.6(13) . . . . ?
C051 N04H C04W C04X -179.5(15) . . . . ?
C054 C04Z N059 C05H -14(3) . . . . ?
C054 C04Z N059 C17 168(2) . . . . ?
C054 N052 C05H N059 -10(3) . . . . ?
C055 N04T C04Y N04Q -2(2) . . . . ?
C055 N04T C05P C060 118(2) . . . . ?
N056 C05R N065 C05N -3(3) . . . . ?
N056 C05R N065 C077 171(2) . . . . ?
C057 N04Q C04Y N04T 2(2) . . . . ?
N059 C04Z C054 N052 8(2) . . . . ?
N05C C05Y C074 N053 0(4) . . . . ?
N05D C05K C05Z N05Q -5(4) . . . . ?
C05F N04S C050 N04R 2(2) . . . . ?
N05G C064 C06Q N05E -3(5) . . . . ?
C05H N052 C054 C04Z 0(3) . . . . ?
C05H N059 C17 C1AA 32(4) . . . . ?
C05I N04Q C04Y N04T -179.4(19) . . . . ?
C05I N04Q C057 C055 -179.4(19) . . . . ?
C05J N04O C04U N04H -177.6(17) . . . . ?
C05J N04O C04X C04W 177.8(17) . . . . ?
C05K N05D C061 N05Q 4(4) . . . . ?
C05K N05D C13 C33 88(4) . . . . ?
C05N N065 C077 C07E -107(4) . . . . ?
C05P N04T C04Y N04Q -178(2) . . . . ?
C05P N04T C055 C057 177.4(19) . . . . ?
C05R N056 C06F C05N 1(3) . . . . ?
C05R N065 C077 C07E 81(4) . . . . ?
C05T N05E C06Q C064 4(4) . . . . ?
C05T N05E C26 C06X 63(4) . . . . ?
C05T N05G C064 C06Q 1(5) . . . . ?
C05U N053 C074 C05Y 0(4) . . . . ?
C05U N05C C05Y C074 -1(4) . . . . ?
C05U N05C C078 C06Z -130(3) . . . . ?
C05V N056 C05R N065 180(2) . . . . ?
C05V N056 C06F C05N -177(3) . . . . ?
C05X N04R C050 N04S -1(2) . . . . ?
C05X N04R C06D C07I 42(4) . . . . ?
C05X N04R C06D C07J -75(5) . . . . ?
C05Y N05C C05U N053 0(4) . . . . ?
C05Y N05C C078 C06Z 49(4) . . . . ?
C05Z N05Q C061 N05D -7(4) . . . . ?
C061 N05D C05K C05Z 1(4) . . . . ?
C061 N05D C13 C33 -91(4) . . . . ?
C061 N05Q C05Z C05K 7(4) . . . . ?
C064 N05G C05T N05E 2(4) . . . . ?
N065 C05N C06F N056 -3(4) . . . . ?
C06B N053 C05U N05C -173(3) . . . . ?
C06B N053 C074 C05Y 172(3) . . . . ?
C06D N04R C050 N04S 171.4(18) . . . . ?
C06D N04R C05X C05F -173(2) . . . . ?
C06F N056 C05R N065 1(3) . . . . ?
C06F C05N N065 C05R 4(4) . . . . ?
C06F C05N N065 C077 -169(3) . . . . ?
C06K N04S C050 N04R -166.5(18) . . . . ?
C06K N04S C05F C05X 165(2) . . . . ?
C06L N052 C054 C04Z -173(2) . . . . ?
C06L N052 C05H N059 163(3) . . . . ?
C06Q N05E C05T N05G -3(4) . . . . ?
C06Q N05E C26 C06X -116(4) . . . . ?
C06T N05G C05T N05E -170(3) . . . . ?
C06T N05G C064 C06Q 172(4) . . . . ?
C072 N05Q C05Z C05K -173(3) . . . . ?
C072 N05Q C061 N05D 173(3) . . . . ?
C074 N053 C05U N05C 0(4) . . . . ?
C078 N05C C05U N053 180(3) . . . . ?
C078 N05C C05Y C074 -180(3) . . . . ?
C26 N05E C05T N05G 177(3) . . . . ?
C26 N05E C06Q C064 -176(3) . . . . ?
O2 S1AB O03J Ti0C 113.8(10) . . . . ?
O2 S1AB O3B Ti01 -101.1(19) . . . . ?
O2 S1AA O1 Ti01 60(4) . . . . ?
O3B Ti01 O01I Ti02 -103.2(13) . . . . ?
O3B Ti01 O01T Ti06 102.4(9) . . . . ?
O3B Ti01 O029 P18A 5(6) . . . . ?
O3B S1AB O03J Ti0C -126.1(11) . . . . ?
C17 N059 C05H N052 -168(3) . . . . ?
C13 N05D C05K C05Z -179(3) . . . . ?
C13 N05D C061 N05Q -176(3) . . . . ?
N1 C10 C0AA N8 -2(3) . . . . ?
C5 N1 C10 C0AA 172(3) . . . . ?
C5 N1 C14 N8 -177(3) . . . . ?
C10 N1 C14 N8 -12(4) . . . . ?
C0AA N8 C14 N1 11(4) . . . . ?
C0AA N8 C2AA C3AA 74(5) . . . . ?
C14 N1 C10 C0AA 8(3) . . . . ?
C14 N8 C0AA C10 -5(4) . . . . ?
C14 N8 C2AA C3AA -89(5) . . . . ?
C2AA N8 C0AA C10 -170(3) . . . . ?
C2AA N8 C14 N1 175(3) . . . . ?
O3A S1AA O1 Ti01 -57(4) . . . . ?
O1 Ti01 O01I Ti02 -104.5(8) . . . . ?
O1 Ti01 O01T Ti06 102.7(8) . . . . ?

loop_
_platon_squeeze_void_nr
_platon_squeeze_void_average_x
_platon_squeeze_void_average_y
_platon_squeeze_void_average_z
_platon_squeeze_void_volume
_platon_squeeze_void_count_electrons
_platon_squeeze_void_content
1 -0.009 0.000 0.000 1029 343 '6 C6N2H11'
2 0.000 1.000 0.500 479 141 '2 C6N2H11'
3 0.228 0.667 0.730 5 2 ' '
4 0.500 0.500 0.500 195 55 '1 C6N2H11'
5 0.771 0.333 0.269 5 2 ' '
